data_7708896
loop_
_publ_author_name
'Brechin, Euan K.'
'Wilson, Lucinda'
'Coletta, Marco'
'Jose, Reshma'
'Rajaraman, Gopalan'
'Dalgarno, Scott'

_publ_section_title
;
 Oxidation state variation in bis-calix[4]arene supported decametallic Mn
 clusters
;
_journal_name_full 'Dalton Transactions'
_journal_paper_doi 10.1039/D1DT03410C
_journal_year 2021
_chemical_formula_moiety 'C196 H244 Mn10 N6 O32, 2(C2 N)'
_chemical_formula_sum 'C200 H270 Mn10 N8 O32'
_chemical_formula_weight 3847.62
_space_group_crystal_system monoclinic
_space_group_IT_number 14
_space_group_name_Hall '-P 2yn'
_space_group_name_H-M_alt 'P 1 21/n 1'
_atom_sites_solution_hydrogens geom
_audit_creation_date 2021-07-26
_audit_creation_method
;
Olex2 1.3
(compiled 2020.11.12 svn.r5f609507 for OlexSys, GUI svn.r6272)
;
_audit_update_record
;
2021-07-26 deposited with the CCDC.	2021-11-19 downloaded from the CCDC.
;
_cell_angle_alpha 90
_cell_angle_beta 106.949(16)
_cell_angle_gamma 90
_cell_formula_units_Z 2
_cell_length_a 22.322(6)
_cell_length_b 18.903(5)
_cell_length_c 27.501(7)
_cell_measurement_reflns_used 9413
_cell_measurement_temperature 100.0
_cell_measurement_theta_max 68.97
_cell_measurement_theta_min 2.88
_cell_volume 11100(5)
_computing_cell_refinement 'SAINT V8.40B (?, 2016)'
_computing_data_reduction 'SAINT V8.40B (?, 2016)'
_computing_molecular_graphics 'Olex2 1.3 (Dolomanov et al., 2009)'
_computing_publication_material 'Olex2 1.3 (Dolomanov et al., 2009)'
_computing_structure_refinement 'SHELXL 2014/7 (Sheldrick, 2015)'
_diffrn_ambient_temperature 100.0
_diffrn_measured_fraction_theta_full 1.000
_diffrn_measured_fraction_theta_max 0.986
_diffrn_measurement_device_type 'Bruker APEX-II CCD'
_diffrn_measurement_method '\f and \w scans'
_diffrn_radiation_type CuK\a
_diffrn_radiation_wavelength 1.54178
_diffrn_reflns_av_R_equivalents 0.1384
_diffrn_reflns_av_unetI/netI 0.0760
_diffrn_reflns_Laue_measured_fraction_full 1.000
_diffrn_reflns_Laue_measured_fraction_max 0.986
_diffrn_reflns_limit_h_max 27
_diffrn_reflns_limit_h_min -27
_diffrn_reflns_limit_k_max 23
_diffrn_reflns_limit_k_min -23
_diffrn_reflns_limit_l_max 33
_diffrn_reflns_limit_l_min -33
_diffrn_reflns_number 157579
_diffrn_reflns_point_group_measured_fraction_full 1.000
_diffrn_reflns_point_group_measured_fraction_max 0.986
_diffrn_reflns_theta_full 67.679
_diffrn_reflns_theta_max 73.163
_diffrn_reflns_theta_min 2.253
_diffrn_source_current 1.1
_diffrn_source_power 0.055
_diffrn_source_voltage 50.0
_diffrn_standards_number 0
_exptl_absorpt_coefficient_mu 4.960
_exptl_absorpt_correction_T_max 0.7536
_exptl_absorpt_correction_T_min 0.5505
_exptl_absorpt_correction_type multi-scan
_exptl_absorpt_process_details
;
SADABS-2016/2 (Bruker,2016) was used for absorption correction.
wR2(int) was 0.1225 before and 0.0810 after correction.
The Ratio of minimum to maximum transmission is 0.7305.
The \l/2 correction factor is Not present.
;
_exptl_crystal_colour blue
_exptl_crystal_colour_primary blue
_exptl_crystal_density_diffrn 1.151
_exptl_crystal_description Block
_exptl_crystal_F_000 4064
_exptl_crystal_size_max 0.24
_exptl_crystal_size_mid 0.2
_exptl_crystal_size_min 0.12
_refine_diff_density_max 1.864
_refine_diff_density_min -1.336
_refine_diff_density_rms 0.111
_refine_ls_extinction_method none
_refine_ls_goodness_of_fit_ref 1.403
_refine_ls_hydrogen_treatment constr
_refine_ls_matrix_type full
_refine_ls_number_parameters 989
_refine_ls_number_reflns 21932
_refine_ls_number_restraints 19
_refine_ls_restrained_S_all 1.405
_refine_ls_R_factor_all 0.1620
_refine_ls_R_factor_gt 0.1271
_refine_ls_shift/su_max 0.000
_refine_ls_shift/su_mean 0.000
_refine_ls_structure_factor_coef Fsqd
_refine_ls_weighting_details 'w=1/[\s^2^(Fo^2^)+(0.2000P)^2^] where P=(Fo^2^+2Fc^2^)/3'
_refine_ls_weighting_scheme calc
_refine_ls_wR_factor_gt 0.3615
_refine_ls_wR_factor_ref 0.3950
_reflns_Friedel_coverage 0.000
_reflns_number_gt 14106
_reflns_number_total 21932
_reflns_threshold_expression 'I > 2\s(I)'
_cod_data_source_file d1dt03410c2.cif
_cod_data_source_block 488
_cod_original_cell_volume 11101(5)
_cod_database_code 7708896
_shelx_shelxl_version_number 2014/7
_shelx_space_group_comment
;
The symmetry employed for this shelxl refinement is uniquely defined
by the following loop, which should always be used as a source of
symmetry information in preference to the above space-group names.
They are only intended as comments.
;
_shelx_estimated_absorpt_t_max 0.588
_shelx_estimated_absorpt_t_min 0.382
_olex2_refinement_description
;
1. Restrained distances
 O11-C102
 1.2 with sigma of 0.02
 O15-C101 = O18-C97
 1.45 with sigma of 0.02
 C9-C10 = C9-C8 = C8-C13 = C12-C11 = C11-C10 = C12-C13
 1.39 with sigma of 0.02
 C82-C81 = C84-C81 = C81-C83 = C77-C78 = C77-C79 = C77-C80
 1.54 with sigma of 0.02
 C43-C41 = C44-C41 = C42-C41
 1.54 with sigma of 0.02
 N5-C98
 1.45 with sigma of 0.02
2. Uiso/Uaniso restraints and constraints
Uanis(C15) = Uanis(C16) = Uanis(C17) = Uanis(C18) = Uanis(C19) = Uanis(C20)
Uanis(C13) = Uanis(C10) = Uanis(C8) = Uanis(C9) = Uanis(C11) = Uanis(C12)
Uanis(C28) = Uanis(C7) = Uanis(C21) = Uanis(C14)
Uanis(O2) = Uanis(O3) = Uanis(O4) = Uanis(O1)
Uanis(N3) = Uanis(N4)
Uanis(N2) = Uanis(N1)
Uanis(C93) = Uanis(C94)
Uanis(C96) = Uanis(C95)
Uanis(C77) = Uanis(C80) = Uanis(C83) = Uanis(C78) = Uanis(C84) = Uanis(C79) =
Uanis(C81) = Uanis(C82)
Uanis(C34) = Uanis(C33) = Uanis(C35) = Uanis(C36)
Uanis(C44) = Uanis(C41) = Uanis(C42) = Uanis(C43)
Uanis(C91) = Uanis(C90) = Uanis(C92) = Uanis(C89)
3. Others
 Fixed Sof: N1(0.45) N2(0.55) N3(0.75) N4(0.25) C81(0.5) C82(0.5) H82A(0.5)
 H82B(0.5) H82C(0.5) C83(0.5) H83A(0.5) H83B(0.5) H83C(0.5) C84(0.5) H84A(0.5)
 H84B(0.5) H84C(0.5) C77(0.5) C78(0.5) H78A(0.5) H78B(0.5) H78C(0.5) C79(0.5)
 H79A(0.5) H79B(0.5) H79C(0.5) C80(0.5) H80A(0.5) H80B(0.5) H80C(0.5)
4.a Ternary CH refined with riding coordinates:
 C28(H28), C72(H72)
4.b Secondary CH2 refined with riding coordinates:
 C7(H7A,H7B), C14(H14A,H14B), C21(H21A,H21B), C51(H51A,H51B), C58(H58A,H58B),
 C65(H65A,H65B)
4.c Me refined with riding coordinates:
 C97(H97A,H97B,H97C), C101(H10D,H10E,H10F), C82(H82A,H82B,H82C), C83(H83A,H83B,
 H83C), C84(H84A,H84B,H84C), C78(H78A,H78B,H78C), C79(H79A,H79B,H79C), C80(H80A,
 H80B,H80C)
4.d Aromatic/amide H refined with riding coordinates:
 C2(H2), C4(H4), C9(H9), C11(H11), C16(H16), C18(H18), C23(H23), C25(H25),
 C46(H46), C48(H48), C53(H53), C55(H55), C60(H60), C62(H62), C67(H67), C69(H69),
  C98(H98), C102(H102)
4.e Idealised Me refined as rotating group:
 C30(H30A,H30B,H30C), C31(H31A,H31B,H31C), C32(H32A,H32B,H32C), C34(H34A,H34B,
 H34C), C35(H35A,H35B,H35C), C36(H36A,H36B,H36C), C38(H38A,H38B,H38C), C39(H39A,
 H39B,H39C), C40(H40A,H40B,H40C), C42(H42A,H42B,H42C), C43(H43A,H43B,H43C),
 C44(H44A,H44B,H44C), C74(H74A,H74B,H74C), C75(H75A,H75B,H75C), C76(H76A,H76B,
 H76C), C86(H86A,H86B,H86C), C87(H87A,H87B,H87C), C88(H88A,H88B,H88C), C90(H90A,
 H90B,H90C), C91(H91A,H91B,H91C), C92(H92A,H92B,H92C), C99(H99A,H99B,H99C),
 C100(H10A,H10B,H10C), C103(H10G,H10H,H10I), C104(H10J,H10K,H10L)
;
_smtbx_masks_void_probe_radius 1.2
_smtbx_masks_void_truncation_radius 1.2
_olex2_submission_special_instructions 'No special instructions were received'

loop_
_space_group_symop_operation_xyz
'x, y, z'
'-x+1/2, y+1/2, -z+1/2'
'-x, -y, -z'
'x-1/2, -y-1/2, z-1/2'

loop_
_atom_site_label
_atom_site_type_symbol
_atom_site_fract_x
_atom_site_fract_y
_atom_site_fract_z
_atom_site_U_iso_or_equiv
_atom_site_adp_type
_atom_site_occupancy
_atom_site_site_symmetry_order
_atom_site_calc_flag
_atom_site_refinement_flags_posn
_atom_site_refinement_flags_adp
_atom_site_refinement_flags_occupancy
_atom_site_disorder_assembly
_atom_site_disorder_group
Mn1 Mn 0.27296(6) 0.39612(8) 0.06625(6) 0.0886(4) Uani 1 1 d . . . . .
Mn4 Mn 0.40697(7) 0.48390(7) 0.11182(7) 0.0953(4) Uani 1 1 d . . . . .
Mn3 Mn 0.36514(11) 0.35561(12) -0.00837(6) 0.1295(8) Uani 1 1 d . . . . .
Mn2 Mn 0.51235(5) 0.38636(5) 0.06624(3) 0.0578(3) Uani 1 1 d . . . . .
Mn5 Mn 0.51567(5) 0.54975(5) 0.04453(4) 0.0610(3) Uani 1 1 d . . . . .
O1 O 0.3032(3) 0.3063(3) 0.0499(2) 0.0888(8) Uani 1 1 d . . . . .
O2 O 0.2085(3) 0.3930(3) 0.0029(2) 0.0888(8) Uani 1 1 d . . . . .
O3 O 0.2378(3) 0.4831(3) 0.0820(2) 0.0888(8) Uani 1 1 d . . . . .
O4 O 0.3359(3) 0.3997(3) 0.1321(2) 0.0888(8) Uani 1 1 d . . . . .
O5 O 0.4784(2) 0.4070(2) 0.12257(15) 0.0569(9) Uani 1 1 d . . . . .
O6 O 0.5735(2) 0.4593(2) 0.08892(16) 0.0590(9) Uani 1 1 d . . . . .
O7 O 0.54333(19) 0.3685(2) 0.00902(15) 0.0570(9) Uani 1 1 d . . . . .
O8 O 0.4483(2) 0.31533(19) 0.04160(15) 0.0567(9) Uani 1 1 d . . . . .
O13 O 0.3453(2) 0.4414(3) 0.0395(2) 0.0768(13) Uani 1 1 d . . . . .
O18 O 0.3313(4) 0.5644(4) 0.0940(5) 0.144(4) Uani 1 1 d D . . . .
O12 O 0.4312(4) 0.5099(4) 0.1915(4) 0.111(2) Uani 1 1 d . . . . .
O15 O 0.2777(4) 0.4021(5) -0.0567(3) 0.126(3) Uani 1 1 d D . . . .
O11 O 0.3472(4) 0.2572(6) -0.0464(3) 0.124(3) Uani 1 1 d D . . . .
O17 O 0.4667(2) 0.5777(3) 0.1045(2) 0.0930(19) Uani 1 1 d . . . . .
O14 O 0.4608(2) 0.4664(2) 0.01929(16) 0.0592(9) Uani 1 1 d . . . . .
O16 O 0.3981(3) 0.3772(2) -0.07567(18) 0.0866(18) Uani 1 1 d . . . . .
N1 N 0.2023(15) 0.329(2) 0.1103(16) 0.180(9) Uani 0.45 1 d . . P . .
N2 N 0.0920(12) 0.2268(16) 0.1721(13) 0.180(9) Uani 0.55 1 d . . P . .
N3 N 0.5818(4) 0.3034(4) 0.1152(3) 0.0769(19) Uani 0.75 1 d . . P . .
N4 N 0.6679(13) 0.1426(12) 0.1659(10) 0.0769(19) Uani 0.25 1 d . . P . .
N5 N 0.4430(5) 0.4933(6) 0.2752(4) 0.113(3) Uani 1 1 d D . . . .
N6 N 0.3214(4) 0.1405(5) -0.0573(3) 0.102(2) Uani 1 1 d . . . . .
C1 C 0.3146(3) 0.2119(4) 0.1113(2) 0.0636(14) Uani 1 1 d . . . . .
C2 C 0.2935(4) 0.1453(4) 0.1245(3) 0.0722(16) Uani 1 1 d . . . . .
H2 H 0.3152 0.1235 0.1558 0.087 Uiso 1 1 calc R U . . .
C3 C 0.2416(4) 0.1120(5) 0.0923(3) 0.083(2) Uani 1 1 d . . . . .
C4 C 0.2110(4) 0.1442(6) 0.0465(3) 0.097(3) Uani 1 1 d . . . . .
H4 H 0.1755 0.1217 0.0242 0.117 Uiso 1 1 calc R U . . .
C5 C 0.2308(4) 0.2086(6) 0.0323(3) 0.091(2) Uani 1 1 d . . . . .
C6 C 0.2830(3) 0.2437(4) 0.0643(3) 0.0725(17) Uani 1 1 d . . . . .
C7 C 0.1953(4) 0.2424(5) -0.0176(3) 0.0855(10) Uani 1 1 d . . . . .
H7A H 0.1760 0.2048 -0.0423 0.103 Uiso 1 1 calc R U . . .
H7B H 0.2250 0.2689 -0.0313 0.103 Uiso 1 1 calc R U . . .
C8 C 0.1425(4) 0.2943(8) -0.0116(5) 0.132(2) Uani 1 1 d D . . . .
C9 C 0.0835(4) 0.2616(8) -0.0156(4) 0.132(2) Uani 1 1 d D . . . .
H9 H 0.0770 0.2125 -0.0225 0.158 Uiso 1 1 calc R U . . .
C10 C 0.0354(5) 0.3052(8) -0.0090(4) 0.132(2) Uani 1 1 d D . . . .
C11 C 0.0456(5) 0.3765(8) 0.0013(4) 0.132(2) Uani 1 1 d D . . . .
H11 H 0.0120 0.4049 0.0048 0.158 Uiso 1 1 calc R U . . .
C12 C 0.1036(4) 0.4082(8) 0.0069(4) 0.132(2) Uani 1 1 d D . . . .
C13 C 0.1523(5) 0.3658(8) -0.0011(4) 0.132(2) Uani 1 1 d D . . . .
C14 C 0.1151(4) 0.4841(5) 0.0224(3) 0.0855(10) Uani 1 1 d . . . . .
H14A H 0.1501 0.5029 0.0109 0.103 Uiso 1 1 calc R U . . .
H14B H 0.0772 0.5124 0.0063 0.103 Uiso 1 1 calc R U . . .
C15 C 0.1305(5) 0.4896(6) 0.0781(6) 0.1164(16) Uani 1 1 d . . . . .
C16 C 0.0841(5) 0.4948(6) 0.1035(6) 0.1164(16) Uani 1 1 d . . . . .
H16 H 0.0414 0.4960 0.0837 0.140 Uiso 1 1 calc R U . . .
C17 C 0.0977(5) 0.4984(6) 0.1559(6) 0.1164(16) Uani 1 1 d . . . . .
C18 C 0.1635(5) 0.4957(6) 0.1863(6) 0.1164(16) Uani 1 1 d . . . . .
H18 H 0.1749 0.4988 0.2223 0.140 Uiso 1 1 calc R U . . .
C19 C 0.2092(5) 0.4885(6) 0.1610(6) 0.1164(16) Uani 1 1 d . . . . .
C20 C 0.1929(5) 0.4857(6) 0.1080(6) 0.1164(16) Uani 1 1 d . . . . .
C21 C 0.2778(4) 0.4829(5) 0.1932(3) 0.0855(10) Uani 1 1 d . . . . .
H21A H 0.3049 0.5048 0.1746 0.103 Uiso 1 1 calc R U . . .
H21B H 0.2836 0.5093 0.2253 0.103 Uiso 1 1 calc R U . . .
C22 C 0.2970(4) 0.4068(4) 0.2050(4) 0.0812(19) Uani 1 1 d . . . . .
C23 C 0.2842(4) 0.3726(4) 0.2455(3) 0.082(2) Uani 1 1 d . . . . .
H23 H 0.2648 0.3988 0.2663 0.098 Uiso 1 1 calc R U . . .
C24 C 0.2985(4) 0.3022(4) 0.2572(3) 0.0774(18) Uani 1 1 d . . . . .
C25 C 0.3271(3) 0.2649(4) 0.2271(2) 0.0638(14) Uani 1 1 d . . . . .
H25 H 0.3384 0.2170 0.2353 0.077 Uiso 1 1 calc R U . . .
C26 C 0.3404(3) 0.2955(3) 0.1840(2) 0.0585(12) Uani 1 1 d . . . . .
C27 C 0.3244(3) 0.3679(4) 0.1724(3) 0.0687(15) Uani 1 1 d . . . . .
C28 C 0.3686(4) 0.2463(5) 0.1524(3) 0.0855(10) Uani 1 1 d . . . . .
H28 H 0.3889 0.2071 0.1758 0.103 Uiso 1 1 calc R U . . .
C29 C 0.2206(5) 0.0396(5) 0.1101(4) 0.101(3) Uani 1 1 d . . . . .
C30 C 0.2767(6) -0.0139(6) 0.1183(6) 0.121(4) Uani 1 1 d . . . . .
H30A H 0.2617 -0.0621 0.1207 0.181 Uiso 1 1 calc R U . . .
H30B H 0.3092 -0.0020 0.1498 0.181 Uiso 1 1 calc R U . . .
H30C H 0.2942 -0.0108 0.0896 0.181 Uiso 1 1 calc R U . . .
C31 C 0.1682(7) 0.0082(7) 0.0740(5) 0.129(4) Uani 1 1 d . . . . .
H31A H 0.1788 -0.0013 0.0424 0.194 Uiso 1 1 calc R U . . .
H31B H 0.1324 0.0406 0.0669 0.194 Uiso 1 1 calc R U . . .
H31C H 0.1574 -0.0362 0.0877 0.194 Uiso 1 1 calc R U . . .
C32 C 0.2108(7) 0.0483(7) 0.1608(5) 0.132(5) Uani 1 1 d . . . . .
H32A H 0.2016 0.0022 0.1733 0.197 Uiso 1 1 calc R U . . .
H32B H 0.1756 0.0805 0.1582 0.197 Uiso 1 1 calc R U . . .
H32C H 0.2488 0.0681 0.1846 0.197 Uiso 1 1 calc R U . . .
C33 C -0.0274(7) 0.2765(12) -0.0136(9) 0.172(4) Uani 1 1 d . . . . .
C34 C -0.0335(6) 0.2011(10) -0.0231(8) 0.172(4) Uani 1 1 d . . . . .
H34A H -0.0738 0.1848 -0.0196 0.259 Uiso 1 1 calc R U . . .
H34B H 0.0007 0.1762 0.0015 0.259 Uiso 1 1 calc R U . . .
H34C H -0.0316 0.1912 -0.0576 0.259 Uiso 1 1 calc R U . . .
C35 C -0.0812(6) 0.3138(11) -0.0569(8) 0.172(4) Uani 1 1 d . . . . .
H35A H -0.0714 0.3106 -0.0893 0.259 Uiso 1 1 calc R U . . .
H35B H -0.0843 0.3636 -0.0481 0.259 Uiso 1 1 calc R U . . .
H35C H -0.1212 0.2900 -0.0599 0.259 Uiso 1 1 calc R U . . .
C36 C -0.0453(6) 0.2810(11) 0.0364(8) 0.172(4) Uani 1 1 d . . . . .
H36A H -0.0907 0.2750 0.0291 0.259 Uiso 1 1 calc R U . . .
H36B H -0.0329 0.3272 0.0523 0.259 Uiso 1 1 calc R U . . .
H36C H -0.0237 0.2435 0.0596 0.259 Uiso 1 1 calc R U . . .
C37 C 0.0519(5) 0.5054(7) 0.1887(8) 0.140(5) Uani 1 1 d . . . . .
C38 C -0.0139(6) 0.5216(10) 0.1495(9) 0.176(8) Uani 1 1 d . . . . .
H38A H -0.0450 0.5288 0.1679 0.264 Uiso 1 1 calc R U . . .
H38B H -0.0267 0.4816 0.1261 0.264 Uiso 1 1 calc R U . . .
H38C H -0.0110 0.5643 0.1302 0.264 Uiso 1 1 calc R U . . .
C39 C 0.0674(6) 0.5692(8) 0.2244(7) 0.144(6) Uani 1 1 d . . . . .
H39A H 0.0667 0.6123 0.2045 0.217 Uiso 1 1 calc R U . . .
H39B H 0.1092 0.5631 0.2485 0.217 Uiso 1 1 calc R U . . .
H39C H 0.0363 0.5730 0.2431 0.217 Uiso 1 1 calc R U . . .
C40 C 0.0499(9) 0.4391(9) 0.2175(9) 0.171(8) Uani 1 1 d . . . . .
H40A H 0.0239 0.4465 0.2403 0.257 Uiso 1 1 calc R U . . .
H40B H 0.0924 0.4261 0.2375 0.257 Uiso 1 1 calc R U . . .
H40C H 0.0319 0.4009 0.1936 0.257 Uiso 1 1 calc R U . . .
C41 C 0.2834(6) 0.2677(6) 0.3034(4) 0.126(2) Uani 1 1 d D . . . .
C42 C 0.2177(6) 0.2873(7) 0.3035(5) 0.126(2) Uani 1 1 d D . . . .
H42A H 0.2075 0.2630 0.3315 0.189 Uiso 1 1 calc R U . . .
H42B H 0.1879 0.2731 0.2712 0.189 Uiso 1 1 calc R U . . .
H42C H 0.2152 0.3386 0.3079 0.189 Uiso 1 1 calc R U . . .
C43 C 0.3247(7) 0.3116(7) 0.3508(4) 0.126(2) Uani 1 1 d D . . . .
H43A H 0.3149 0.3620 0.3454 0.189 Uiso 1 1 calc R U . . .
H43B H 0.3692 0.3040 0.3543 0.189 Uiso 1 1 calc R U . . .
H43C H 0.3155 0.2957 0.3817 0.189 Uiso 1 1 calc R U . . .
C44 C 0.3005(7) 0.1912(6) 0.3092(5) 0.126(2) Uani 1 1 d D . . . .
H44A H 0.2755 0.1674 0.3283 0.189 Uiso 1 1 calc R U . . .
H44B H 0.3451 0.1865 0.3275 0.189 Uiso 1 1 calc R U . . .
H44C H 0.2921 0.1695 0.2755 0.189 Uiso 1 1 calc R U . . .
C45 C 0.4744(3) 0.3059(3) 0.1751(2) 0.0543(11) Uani 1 1 d . . . . .
C46 C 0.4996(3) 0.2700(3) 0.2197(2) 0.0605(13) Uani 1 1 d . . . . .
H46 H 0.4806 0.2270 0.2254 0.073 Uiso 1 1 calc R U . . .
C47 C 0.5528(3) 0.2948(3) 0.2576(2) 0.0648(14) Uani 1 1 d . . . . .
C48 C 0.5782(3) 0.3580(3) 0.2486(2) 0.0672(15) Uani 1 1 d . . . . .
H48 H 0.6133 0.3760 0.2741 0.081 Uiso 1 1 calc R U . . .
C49 C 0.5552(3) 0.3972(3) 0.2039(2) 0.0610(13) Uani 1 1 d . . . . .
C50 C 0.5026(3) 0.3697(3) 0.1671(2) 0.0551(12) Uani 1 1 d . . . . .
C51 C 0.5875(3) 0.4644(3) 0.1955(3) 0.0671(15) Uani 1 1 d . . . . .
H51A H 0.5565 0.4956 0.1721 0.080 Uiso 1 1 calc R U . . .
H51B H 0.6035 0.4896 0.2283 0.080 Uiso 1 1 calc R U . . .
C52 C 0.6406(3) 0.4511(3) 0.1738(3) 0.0694(16) Uani 1 1 d . . . . .
C53 C 0.7022(4) 0.4379(5) 0.2057(3) 0.090(2) Uani 1 1 d . . . . .
H53 H 0.7104 0.4414 0.2415 0.108 Uiso 1 1 calc R U . . .
C54 C 0.7517(4) 0.4198(6) 0.1856(4) 0.096(3) Uani 1 1 d . . . . .
C55 C 0.7390(4) 0.4164(5) 0.1342(3) 0.085(2) Uani 1 1 d . . . . .
H55 H 0.7723 0.4052 0.1205 0.102 Uiso 1 1 calc R U . . .
C56 C 0.6809(3) 0.4281(3) 0.1012(3) 0.0658(15) Uani 1 1 d . . . . .
C57 C 0.6313(3) 0.4469(3) 0.1211(2) 0.0625(14) Uani 1 1 d . . . . .
C58 C 0.6692(3) 0.4185(3) 0.0444(3) 0.0609(13) Uani 1 1 d . . . . .
H58A H 0.6344 0.4497 0.0260 0.073 Uiso 1 1 calc R U . . .
H58B H 0.7071 0.4331 0.0351 0.073 Uiso 1 1 calc R U . . .
C59 C 0.6532(3) 0.3426(3) 0.0274(3) 0.0635(14) Uani 1 1 d . . . . .
C60 C 0.6997(4) 0.2954(4) 0.0307(3) 0.0718(16) Uani 1 1 d . . . . .
H60 H 0.7419 0.3113 0.0410 0.086 Uiso 1 1 calc R U . . .
C61 C 0.6872(4) 0.2222(3) 0.0191(3) 0.0736(17) Uani 1 1 d . . . . .
C62 C 0.6255(4) 0.2022(3) 0.0040(3) 0.0720(17) Uani 1 1 d . . . . .
H62 H 0.6157 0.1539 -0.0040 0.086 Uiso 1 1 calc R U . . .
C63 C 0.5760(3) 0.2501(3) -0.0001(2) 0.0627(14) Uani 1 1 d . . . . .
C64 C 0.5904(3) 0.3210(3) 0.0118(2) 0.0565(12) Uani 1 1 d . . . . .
C65 C 0.5073(3) 0.2248(3) -0.0161(2) 0.0662(15) Uani 1 1 d . . . . .
H65A H 0.4797 0.2640 -0.0331 0.079 Uiso 1 1 calc R U . . .
H65B H 0.5024 0.1854 -0.0408 0.079 Uiso 1 1 calc R U . . .
C66 C 0.4878(3) 0.1997(3) 0.0301(2) 0.0579(12) Uani 1 1 d . . . . .
C67 C 0.4981(3) 0.1299(3) 0.0460(3) 0.0642(14) Uani 1 1 d . . . . .
H67 H 0.5155 0.0981 0.0270 0.077 Uiso 1 1 calc R U . . .
C68 C 0.4835(3) 0.1048(3) 0.0897(3) 0.0650(14) Uani 1 1 d . . . . .
C69 C 0.4578(3) 0.1532(3) 0.1161(2) 0.0615(13) Uani 1 1 d . . . . .
H69 H 0.4482 0.1375 0.1458 0.074 Uiso 1 1 calc R U . . .
C70 C 0.4454(3) 0.2233(3) 0.1014(2) 0.0536(11) Uani 1 1 d . . . . .
C71 C 0.4604(3) 0.2464(3) 0.0574(2) 0.0517(11) Uani 1 1 d . . . . .
C72 C 0.4201(3) 0.2767(3) 0.1318(2) 0.0530(11) Uani 1 1 d . . . . .
H72 H 0.4016 0.3170 0.1087 0.064 Uiso 1 1 calc R U . . .
C73 C 0.5785(4) 0.2500(4) 0.3061(3) 0.080(2) Uani 1 1 d . . . . .
C74 C 0.5295(6) 0.2470(6) 0.3357(3) 0.105(3) Uani 1 1 d . . . . .
H74A H 0.5399 0.2083 0.3605 0.158 Uiso 1 1 calc R U . . .
H74B H 0.4879 0.2389 0.3119 0.158 Uiso 1 1 calc R U . . .
H74C H 0.5296 0.2919 0.3536 0.158 Uiso 1 1 calc R U . . .
C75 C 0.6394(5) 0.2815(5) 0.3402(3) 0.104(3) Uani 1 1 d . . . . .
H75A H 0.6315 0.3295 0.3503 0.157 Uiso 1 1 calc R U . . .
H75B H 0.6707 0.2831 0.3216 0.157 Uiso 1 1 calc R U . . .
H75C H 0.6550 0.2520 0.3706 0.157 Uiso 1 1 calc R U . . .
C76 C 0.5930(4) 0.1755(4) 0.2919(3) 0.084(2) Uani 1 1 d . . . . .
H76A H 0.6104 0.1477 0.3228 0.126 Uiso 1 1 calc R U . . .
H76B H 0.6235 0.1778 0.2725 0.126 Uiso 1 1 calc R U . . .
H76C H 0.5544 0.1531 0.2711 0.126 Uiso 1 1 calc R U . . .
C85 C 0.7425(4) 0.1704(4) 0.0226(4) 0.091(2) Uani 1 1 d . . . . .
C86 C 0.7963(5) 0.1823(6) 0.0694(5) 0.117(4) Uani 1 1 d . . . . .
H86A H 0.8112 0.2311 0.0697 0.175 Uiso 1 1 calc R U . . .
H86B H 0.8304 0.1495 0.0695 0.175 Uiso 1 1 calc R U . . .
H86C H 0.7825 0.1741 0.0997 0.175 Uiso 1 1 calc R U . . .
C87 C 0.7646(5) 0.1832(6) -0.0253(5) 0.108(3) Uani 1 1 d . . . . .
H87A H 0.7296 0.1750 -0.0559 0.162 Uiso 1 1 calc R U . . .
H87B H 0.7989 0.1507 -0.0249 0.162 Uiso 1 1 calc R U . . .
H87C H 0.7792 0.2321 -0.0252 0.162 Uiso 1 1 calc R U . . .
C88 C 0.7217(5) 0.0942(5) 0.0226(5) 0.107(3) Uani 1 1 d . . . . .
H88A H 0.7104 0.0846 0.0538 0.161 Uiso 1 1 calc R U . . .
H88B H 0.7560 0.0628 0.0209 0.161 Uiso 1 1 calc R U . . .
H88C H 0.6853 0.0859 -0.0070 0.161 Uiso 1 1 calc R U . . .
C89 C 0.4957(6) 0.0274(5) 0.1052(4) 0.1096(16) Uani 1 1 d . . . . .
C90 C 0.5518(6) -0.0065(5) 0.0953(4) 0.1096(16) Uani 1 1 d . . . . .
H90A H 0.5448 -0.0108 0.0585 0.164 Uiso 1 1 calc R U . . .
H90B H 0.5582 -0.0536 0.1108 0.164 Uiso 1 1 calc R U . . .
H90C H 0.5889 0.0227 0.1100 0.164 Uiso 1 1 calc R U . . .
C91 C 0.4420(6) -0.0164(5) 0.0708(4) 0.1096(16) Uani 1 1 d . . . . .
H91A H 0.4053 -0.0134 0.0834 0.164 Uiso 1 1 calc R U . . .
H91B H 0.4552 -0.0659 0.0710 0.164 Uiso 1 1 calc R U . . .
H91C H 0.4314 0.0021 0.0360 0.164 Uiso 1 1 calc R U . . .
C92 C 0.4950(6) 0.0155(5) 0.1594(4) 0.1096(16) Uani 1 1 d . . . . .
H92A H 0.5319 0.0379 0.1828 0.164 Uiso 1 1 calc R U . . .
H92B H 0.4958 -0.0354 0.1663 0.164 Uiso 1 1 calc R U . . .
H92C H 0.4570 0.0363 0.1643 0.164 Uiso 1 1 calc R U . . .
C93 C 0.1616(6) 0.2972(9) 0.1270(6) 0.141(4) Uani 1 1 d . . . . .
C94 C 0.1225(6) 0.2585(9) 0.1490(6) 0.141(4) Uani 1 1 d . . . . .
C95 C 0.6182(7) 0.2517(9) 0.1375(5) 0.130(3) Uani 1 1 d . . . . .
C96 C 0.6554(7) 0.2110(9) 0.1590(5) 0.130(3) Uani 1 1 d . . . . .
C97 C 0.3246(8) 0.6352(6) 0.1028(7) 0.152(6) Uani 1 1 d D . . . .
H97A H 0.2809 0.6493 0.0872 0.228 Uiso 1 1 calc R U . . .
H97B H 0.3360 0.6437 0.1395 0.228 Uiso 1 1 calc R U . . .
H97C H 0.3520 0.6630 0.0880 0.228 Uiso 1 1 calc R U . . .
C98 C 0.4380(4) 0.4723(7) 0.2268(5) 0.103(3) Uani 1 1 d D . . . .
H98 H 0.4401 0.4230 0.2210 0.123 Uiso 1 1 calc R U . . .
C99 C 0.4358(9) 0.5701(8) 0.2827(8) 0.172(7) Uani 1 1 d . . . . .
H99A H 0.4664 0.5853 0.3143 0.258 Uiso 1 1 calc R U . . .
H99B H 0.3934 0.5797 0.2845 0.258 Uiso 1 1 calc R U . . .
H99C H 0.4429 0.5962 0.2540 0.258 Uiso 1 1 calc R U . . .
C100 C 0.4454(6) 0.4438(9) 0.3144(6) 0.141(5) Uani 1 1 d . . . . .
H10A H 0.4041 0.4406 0.3201 0.211 Uiso 1 1 calc R U . . .
H10B H 0.4764 0.4592 0.3457 0.211 Uiso 1 1 calc R U . . .
H10C H 0.4572 0.3973 0.3044 0.211 Uiso 1 1 calc R U . . .
C101 C 0.2472(6) 0.3964(6) -0.1094(4) 0.129(5) Uani 1 1 d D . . . .
H10D H 0.2087 0.4246 -0.1180 0.193 Uiso 1 1 calc R U . . .
H10E H 0.2750 0.4139 -0.1285 0.193 Uiso 1 1 calc R U . . .
H10F H 0.2369 0.3467 -0.1181 0.193 Uiso 1 1 calc R U . . .
C102 C 0.3410(5) 0.2052(8) -0.0285(4) 0.113(4) Uani 1 1 d D . . . .
H102 H 0.3490 0.2036 0.0074 0.136 Uiso 1 1 calc R U . . .
C103 C 0.3117(9) 0.1462(9) -0.1106(6) 0.168(7) Uani 1 1 d . . . . .
H10G H 0.2714 0.1249 -0.1287 0.252 Uiso 1 1 calc R U . . .
H10H H 0.3454 0.1214 -0.1199 0.252 Uiso 1 1 calc R U . . .
H10I H 0.3118 0.1962 -0.1200 0.252 Uiso 1 1 calc R U . . .
C104 C 0.3207(7) 0.0832(7) -0.0261(7) 0.134(4) Uani 1 1 d . . . . .
H10J H 0.3615 0.0791 -0.0003 0.201 Uiso 1 1 calc R U . . .
H10K H 0.3122 0.0399 -0.0466 0.201 Uiso 1 1 calc R U . . .
H10L H 0.2880 0.0900 -0.0093 0.201 Uiso 1 1 calc R U . . .
C81 C 0.8161(16) 0.4197(16) 0.2237(11) 0.148(4) Uani 0.5 1 d D . P A 1
C82 C 0.8504(13) 0.3560(19) 0.2092(10) 0.148(4) Uani 0.5 1 d D . P A 1
H82A H 0.8929 0.3530 0.2327 0.221 Uiso 0.5 1 calc R U P A 1
H82B H 0.8275 0.3124 0.2112 0.221 Uiso 0.5 1 calc R U P A 1
H82C H 0.8528 0.3621 0.1744 0.221 Uiso 0.5 1 calc R U P A 1
C83 C 0.8159(12) 0.401(2) 0.2779(9) 0.148(4) Uani 0.5 1 d D . P A 1
H83A H 0.8589 0.4015 0.3005 0.221 Uiso 0.5 1 calc R U P A 1
H83B H 0.7905 0.4350 0.2898 0.221 Uiso 0.5 1 calc R U P A 1
H83C H 0.7983 0.3531 0.2781 0.221 Uiso 0.5 1 calc R U P A 1
C84 C 0.8555(12) 0.4866(18) 0.2209(10) 0.148(4) Uani 0.5 1 d D . P A 1
H84A H 0.8964 0.4831 0.2465 0.221 Uiso 0.5 1 calc R U P A 1
H84B H 0.8612 0.4900 0.1870 0.221 Uiso 0.5 1 calc R U P A 1
H84C H 0.8335 0.5288 0.2275 0.221 Uiso 0.5 1 calc R U P A 1
C77 C 0.8158(15) 0.3953(15) 0.2209(11) 0.148(4) Uani 0.5 1 d D . P A 2
C78 C 0.8035(12) 0.3336(18) 0.2534(10) 0.148(4) Uani 0.5 1 d D . P A 2
H78A H 0.7866 0.2931 0.2313 0.221 Uiso 0.5 1 calc R U P A 2
H78B H 0.8429 0.3198 0.2784 0.221 Uiso 0.5 1 calc R U P A 2
H78C H 0.7733 0.3485 0.2710 0.221 Uiso 0.5 1 calc R U P A 2
C79 C 0.8420(12) 0.4554(17) 0.2587(10) 0.148(4) Uani 0.5 1 d D . P A 2
H79A H 0.8508 0.4966 0.2403 0.221 Uiso 0.5 1 calc R U P A 2
H79B H 0.8111 0.4683 0.2763 0.221 Uiso 0.5 1 calc R U P A 2
H79C H 0.8807 0.4397 0.2837 0.221 Uiso 0.5 1 calc R U P A 2
C80 C 0.8654(12) 0.379(2) 0.1925(11) 0.148(4) Uani 0.5 1 d D . P A 2
H80A H 0.8501 0.3407 0.1680 0.221 Uiso 0.5 1 calc R U P A 2
H80B H 0.8725 0.4215 0.1745 0.221 Uiso 0.5 1 calc R U P A 2
H80C H 0.9049 0.3646 0.2171 0.221 Uiso 0.5 1 calc R U P A 2

loop_
_atom_site_aniso_label
_atom_site_aniso_U_11
_atom_site_aniso_U_22
_atom_site_aniso_U_33
_atom_site_aniso_U_23
_atom_site_aniso_U_13
_atom_site_aniso_U_12
Mn1 0.0728(7) 0.1031(9) 0.0895(8) 0.0392(7) 0.0227(6) 0.0151(6)
Mn4 0.0979(9) 0.0611(6) 0.1138(11) 0.0039(6) 0.0101(7) 0.0138(6)
Mn3 0.1507(16) 0.1544(16) 0.0591(7) -0.0091(8) -0.0077(8) 0.0749(13)
Mn2 0.0727(6) 0.0504(5) 0.0533(5) -0.0033(4) 0.0230(4) -0.0104(4)
Mn5 0.0723(6) 0.0569(5) 0.0605(5) 0.0060(4) 0.0299(4) -0.0028(4)
O1 0.0776(15) 0.1005(19) 0.0911(18) 0.0375(15) 0.0293(13) 0.0100(13)
O2 0.0776(15) 0.1005(19) 0.0911(18) 0.0375(15) 0.0293(13) 0.0100(13)
O3 0.0776(15) 0.1005(19) 0.0911(18) 0.0375(15) 0.0293(13) 0.0100(13)
O4 0.0776(15) 0.1005(19) 0.0911(18) 0.0375(15) 0.0293(13) 0.0100(13)
O5 0.074(2) 0.0497(18) 0.0469(19) 0.0036(15) 0.0174(17) -0.0046(16)
O6 0.068(2) 0.0502(19) 0.058(2) 0.0020(16) 0.0167(18) -0.0006(16)
O7 0.067(2) 0.0502(18) 0.056(2) 0.0014(16) 0.0219(17) -0.0037(16)
O8 0.073(2) 0.0484(18) 0.0489(19) 0.0026(15) 0.0177(17) -0.0052(16)
O13 0.065(2) 0.086(3) 0.085(3) 0.034(3) 0.031(2) 0.005(2)
O18 0.146(7) 0.080(4) 0.227(11) 0.058(5) 0.090(7) 0.046(4)
O12 0.125(6) 0.089(4) 0.129(6) -0.024(4) 0.051(5) 0.011(4)
O15 0.129(6) 0.125(5) 0.093(5) 0.021(4) -0.018(4) -0.002(4)
O11 0.103(5) 0.168(8) 0.094(5) -0.030(5) 0.019(4) -0.026(5)
O17 0.079(3) 0.092(3) 0.091(3) 0.066(3) -0.003(2) -0.032(2)
O14 0.070(2) 0.0539(19) 0.056(2) 0.0080(16) 0.0232(18) -0.0010(17)
O16 0.171(5) 0.057(2) 0.065(3) 0.037(2) 0.088(3) 0.044(3)
N1 0.138(13) 0.192(19) 0.23(2) 0.091(18) 0.075(15) -0.013(13)
N2 0.138(13) 0.192(19) 0.23(2) 0.091(18) 0.075(15) -0.013(13)
N3 0.100(5) 0.059(4) 0.069(4) 0.003(3) 0.020(4) 0.001(3)
N4 0.100(5) 0.059(4) 0.069(4) 0.003(3) 0.020(4) 0.001(3)
N5 0.119(6) 0.119(7) 0.106(6) -0.032(5) 0.041(5) 0.008(5)
N6 0.107(5) 0.106(5) 0.091(5) 0.002(4) 0.024(4) 0.025(4)
C1 0.069(3) 0.069(3) 0.055(3) 0.003(3) 0.021(3) -0.013(3)
C2 0.086(4) 0.073(4) 0.062(4) 0.006(3) 0.027(3) -0.015(3)
C3 0.086(5) 0.099(5) 0.066(4) 0.000(4) 0.026(3) -0.043(4)
C4 0.087(5) 0.141(8) 0.064(4) -0.004(4) 0.024(4) -0.051(5)
C5 0.083(5) 0.135(7) 0.051(3) 0.009(4) 0.017(3) -0.028(5)
C6 0.071(4) 0.094(5) 0.054(3) 0.010(3) 0.022(3) -0.021(3)
C7 0.079(2) 0.097(3) 0.080(2) 0.016(2) 0.0218(18) 0.0006(19)
C8 0.073(2) 0.209(6) 0.099(3) 0.051(4) 0.0026(19) -0.015(3)
C9 0.073(2) 0.209(6) 0.099(3) 0.051(4) 0.0026(19) -0.015(3)
C10 0.073(2) 0.209(6) 0.099(3) 0.051(4) 0.0026(19) -0.015(3)
C11 0.073(2) 0.209(6) 0.099(3) 0.051(4) 0.0026(19) -0.015(3)
C12 0.073(2) 0.209(6) 0.099(3) 0.051(4) 0.0026(19) -0.015(3)
C13 0.073(2) 0.209(6) 0.099(3) 0.051(4) 0.0026(19) -0.015(3)
C14 0.079(2) 0.097(3) 0.080(2) 0.016(2) 0.0218(18) 0.0006(19)
C15 0.093(2) 0.093(2) 0.176(4) 0.044(3) 0.060(3) 0.028(2)
C16 0.093(2) 0.093(2) 0.176(4) 0.044(3) 0.060(3) 0.028(2)
C17 0.093(2) 0.093(2) 0.176(4) 0.044(3) 0.060(3) 0.028(2)
C18 0.093(2) 0.093(2) 0.176(4) 0.044(3) 0.060(3) 0.028(2)
C19 0.093(2) 0.093(2) 0.176(4) 0.044(3) 0.060(3) 0.028(2)
C20 0.093(2) 0.093(2) 0.176(4) 0.044(3) 0.060(3) 0.028(2)
C21 0.079(2) 0.097(3) 0.080(2) 0.016(2) 0.0218(18) 0.0006(19)
C22 0.077(4) 0.071(4) 0.105(6) 0.005(4) 0.042(4) 0.004(3)
C23 0.090(5) 0.087(5) 0.086(5) 0.001(4) 0.054(4) 0.010(4)
C24 0.079(4) 0.094(5) 0.073(4) 0.004(4) 0.044(3) 0.000(4)
C25 0.072(4) 0.069(3) 0.056(3) 0.010(3) 0.026(3) 0.003(3)
C26 0.058(3) 0.064(3) 0.058(3) 0.003(2) 0.024(2) 0.001(2)
C27 0.073(4) 0.075(4) 0.067(4) 0.017(3) 0.034(3) 0.004(3)
C28 0.079(2) 0.097(3) 0.080(2) 0.016(2) 0.0218(18) 0.0006(19)
C29 0.112(7) 0.101(6) 0.097(6) -0.008(5) 0.043(5) -0.057(5)
C30 0.108(7) 0.099(7) 0.146(10) 0.013(7) 0.024(7) -0.020(6)
C31 0.143(10) 0.123(9) 0.115(8) 0.013(7) 0.027(7) -0.043(8)
C32 0.175(12) 0.117(8) 0.113(8) 0.011(6) 0.057(8) -0.070(8)
C33 0.086(4) 0.201(8) 0.219(10) 0.028(8) 0.027(5) -0.016(5)
C34 0.086(4) 0.201(8) 0.219(10) 0.028(8) 0.027(5) -0.016(5)
C35 0.086(4) 0.201(8) 0.219(10) 0.028(8) 0.027(5) -0.016(5)
C36 0.086(4) 0.201(8) 0.219(10) 0.028(8) 0.027(5) -0.016(5)
C37 0.089(7) 0.100(7) 0.248(18) 0.008(9) 0.074(9) 0.014(5)
C38 0.097(8) 0.184(15) 0.27(2) -0.046(15) 0.093(12) 0.005(9)
C39 0.111(8) 0.125(9) 0.226(18) -0.025(10) 0.095(10) 0.005(7)
C40 0.185(16) 0.127(11) 0.25(2) 0.030(12) 0.137(17) 0.024(10)
C41 0.168(6) 0.130(4) 0.108(4) 0.021(3) 0.087(4) 0.016(4)
C42 0.168(6) 0.130(4) 0.108(4) 0.021(3) 0.087(4) 0.016(4)
C43 0.168(6) 0.130(4) 0.108(4) 0.021(3) 0.087(4) 0.016(4)
C44 0.168(6) 0.130(4) 0.108(4) 0.021(3) 0.087(4) 0.016(4)
C45 0.060(3) 0.056(3) 0.048(3) -0.001(2) 0.017(2) -0.002(2)
C46 0.069(3) 0.066(3) 0.046(3) -0.001(2) 0.016(2) -0.004(3)
C47 0.075(4) 0.068(3) 0.046(3) -0.003(3) 0.010(3) -0.006(3)
C48 0.083(4) 0.063(3) 0.049(3) 0.000(3) 0.008(3) -0.003(3)
C49 0.071(3) 0.058(3) 0.051(3) -0.008(2) 0.015(3) -0.007(3)
C50 0.069(3) 0.051(3) 0.046(3) -0.004(2) 0.018(2) -0.006(2)
C51 0.083(4) 0.057(3) 0.059(3) -0.012(3) 0.017(3) -0.013(3)
C52 0.077(4) 0.063(3) 0.061(3) -0.009(3) 0.009(3) -0.018(3)
C53 0.085(5) 0.107(6) 0.066(4) -0.007(4) 0.004(4) -0.020(4)
C54 0.062(4) 0.136(8) 0.081(5) 0.011(5) 0.006(4) -0.007(4)
C55 0.076(4) 0.092(5) 0.084(5) 0.007(4) 0.020(4) -0.005(4)
C56 0.070(4) 0.051(3) 0.073(4) 0.004(3) 0.015(3) -0.006(2)
C57 0.071(4) 0.053(3) 0.059(3) 0.002(2) 0.014(3) -0.011(2)
C58 0.064(3) 0.052(3) 0.072(4) 0.006(3) 0.026(3) -0.005(2)
C59 0.068(3) 0.058(3) 0.069(4) 0.006(3) 0.028(3) 0.002(3)
C60 0.081(4) 0.058(3) 0.081(4) 0.001(3) 0.031(3) 0.003(3)
C61 0.087(5) 0.052(3) 0.089(5) 0.000(3) 0.037(4) -0.004(3)
C62 0.097(5) 0.052(3) 0.081(4) -0.002(3) 0.048(4) 0.003(3)
C63 0.087(4) 0.053(3) 0.056(3) -0.002(2) 0.034(3) -0.008(3)
C64 0.077(4) 0.047(3) 0.052(3) 0.002(2) 0.029(3) -0.003(2)
C65 0.095(4) 0.057(3) 0.052(3) -0.008(2) 0.029(3) -0.010(3)
C66 0.073(3) 0.054(3) 0.047(3) -0.006(2) 0.019(2) -0.007(2)
C67 0.081(4) 0.049(3) 0.064(3) -0.007(2) 0.024(3) -0.006(3)
C68 0.087(4) 0.050(3) 0.061(3) 0.000(2) 0.028(3) -0.005(3)
C69 0.081(4) 0.051(3) 0.054(3) 0.001(2) 0.023(3) -0.003(3)
C70 0.061(3) 0.049(3) 0.050(3) 0.001(2) 0.015(2) -0.007(2)
C71 0.063(3) 0.048(3) 0.045(3) -0.001(2) 0.017(2) -0.009(2)
C72 0.065(3) 0.048(3) 0.047(3) 0.002(2) 0.018(2) -0.002(2)
C73 0.098(5) 0.078(4) 0.052(3) 0.010(3) 0.002(3) -0.010(4)
C74 0.140(8) 0.120(7) 0.049(4) 0.012(4) 0.017(4) -0.006(6)
C75 0.125(7) 0.094(5) 0.069(5) 0.015(4) -0.012(5) -0.018(5)
C76 0.085(5) 0.084(5) 0.076(4) 0.014(4) 0.013(4) 0.004(4)
C85 0.090(5) 0.072(4) 0.120(7) 0.009(4) 0.045(5) 0.015(4)
C86 0.097(6) 0.092(6) 0.149(10) 0.001(6) 0.017(6) 0.023(5)
C87 0.117(7) 0.095(6) 0.130(8) 0.006(6) 0.066(7) 0.030(5)
C88 0.113(7) 0.071(5) 0.150(10) 0.015(5) 0.059(7) 0.023(5)
C89 0.156(5) 0.070(2) 0.105(3) 0.014(2) 0.043(3) 0.015(2)
C90 0.156(5) 0.070(2) 0.105(3) 0.014(2) 0.043(3) 0.015(2)
C91 0.156(5) 0.070(2) 0.105(3) 0.014(2) 0.043(3) 0.015(2)
C92 0.156(5) 0.070(2) 0.105(3) 0.014(2) 0.043(3) 0.015(2)
C93 0.107(6) 0.174(9) 0.139(8) 0.051(7) 0.033(5) 0.001(6)
C94 0.107(6) 0.174(9) 0.139(8) 0.051(7) 0.033(5) 0.001(6)
C95 0.142(8) 0.151(9) 0.099(6) 0.012(5) 0.038(5) -0.003(6)
C96 0.142(8) 0.151(9) 0.099(6) 0.012(5) 0.038(5) -0.003(6)
C97 0.181(14) 0.080(6) 0.215(17) 0.001(8) 0.088(13) 0.039(7)
C98 0.080(5) 0.105(7) 0.135(9) -0.042(7) 0.050(6) -0.007(5)
C99 0.209(17) 0.129(11) 0.180(16) -0.079(11) 0.057(13) -0.035(11)
C100 0.107(8) 0.172(13) 0.145(12) -0.034(11) 0.038(8) 0.025(8)
C101 0.138(9) 0.120(8) 0.088(6) 0.026(6) -0.031(6) -0.036(7)
C102 0.088(6) 0.173(12) 0.079(6) -0.015(7) 0.027(5) -0.051(7)
C103 0.195(16) 0.149(12) 0.122(11) -0.046(9) -0.014(10) 0.019(11)
C104 0.132(10) 0.104(8) 0.174(13) 0.027(8) 0.059(9) -0.001(7)
C81 0.101(6) 0.222(13) 0.097(6) 0.031(7) -0.005(4) 0.018(7)
C82 0.101(6) 0.222(13) 0.097(6) 0.031(7) -0.005(4) 0.018(7)
C83 0.101(6) 0.222(13) 0.097(6) 0.031(7) -0.005(4) 0.018(7)
C84 0.101(6) 0.222(13) 0.097(6) 0.031(7) -0.005(4) 0.018(7)
C77 0.101(6) 0.222(13) 0.097(6) 0.031(7) -0.005(4) 0.018(7)
C78 0.101(6) 0.222(13) 0.097(6) 0.031(7) -0.005(4) 0.018(7)
C79 0.101(6) 0.222(13) 0.097(6) 0.031(7) -0.005(4) 0.018(7)
C80 0.101(6) 0.222(13) 0.097(6) 0.031(7) -0.005(4) 0.018(7)

loop_
_atom_type_symbol
_atom_type_description
_atom_type_scat_dispersion_real
_atom_type_scat_dispersion_imag
_atom_type_scat_source
C C 0.0181 0.0091 'International Tables Vol C Tables 4.2.6.8 and 6.1.1.4'
H H 0.0000 0.0000 'International Tables Vol C Tables 4.2.6.8 and 6.1.1.4'
Mn Mn -0.5299 2.8052 'International Tables Vol C Tables 4.2.6.8 and 6.1.1.4'
N N 0.0311 0.0180 'International Tables Vol C Tables 4.2.6.8 and 6.1.1.4'
O O 0.0492 0.0322 'International Tables Vol C Tables 4.2.6.8 and 6.1.1.4'

loop_
_geom_angle_atom_site_label_1
_geom_angle_atom_site_label_2
_geom_angle_atom_site_label_3
_geom_angle
_geom_angle_site_symmetry_1
_geom_angle_site_symmetry_3
_geom_angle_publ_flag
O1 Mn1 O4 92.3(3) . . ?
O1 Mn1 O13 85.5(2) . . ?
O2 Mn1 O1 88.9(3) . . ?
O2 Mn1 O3 89.1(3) . . ?
O2 Mn1 O4 177.7(3) . . ?
O2 Mn1 O13 98.1(2) . . ?
O3 Mn1 O1 176.5(3) . . ?
O3 Mn1 O4 89.6(3) . . ?
O3 Mn1 O13 97.7(2) . . ?
O4 Mn1 O13 83.9(2) . . ?
O5 Mn4 O4 91.95(18) . . ?
O5 Mn4 O13 97.00(18) . . ?
O5 Mn4 O18 175.4(3) . . ?
O5 Mn4 O12 93.4(2) . . ?
O5 Mn4 O17 96.4(2) . . ?
O13 Mn4 O4 72.0(2) . . ?
O13 Mn4 O18 79.4(3) . . ?
O13 Mn4 O17 115.6(2) . . ?
O18 Mn4 O4 89.7(3) . . ?
O18 Mn4 O17 82.7(3) . . ?
O12 Mn4 O4 84.5(3) . . ?
O12 Mn4 O13 154.5(3) . . ?
O12 Mn4 O18 91.0(4) . . ?
O12 Mn4 O17 86.1(3) . . ?
O17 Mn4 O4 167.7(3) . . ?
O8 Mn3 O13 99.68(18) . . ?
O8 Mn3 O15 176.4(3) . . ?
O8 Mn3 O11 90.5(3) . . ?
O8 Mn3 O16 99.6(2) . . ?
O13 Mn3 O16 122.2(2) . . ?
O15 Mn3 O13 76.7(3) . . ?
O15 Mn3 O16 82.8(3) . . ?
O11 Mn3 O13 153.8(3) . . ?
O11 Mn3 O15 92.6(3) . . ?
O11 Mn3 O16 79.0(3) . . ?
O5 Mn2 Mn5 132.35(13) . 3_665 ?
O5 Mn2 O14 94.20(17) . . ?
O5 Mn2 N3 91.3(3) . . ?
O6 Mn2 Mn5 87.75(13) . 3_665 ?
O6 Mn2 O5 90.13(18) . . ?
O6 Mn2 O7 90.06(18) . . ?
O6 Mn2 O8 177.69(18) . . ?
O6 Mn2 O14 83.80(17) . . ?
O6 Mn2 N3 90.3(2) . . ?
O7 Mn2 Mn5 45.36(12) . 3_665 ?
O7 Mn2 O5 177.69(18) . . ?
O7 Mn2 O8 89.81(17) . . ?
O7 Mn2 O14 83.53(17) . . ?
O7 Mn2 N3 91.0(3) . . ?
O8 Mn2 Mn5 90.52(12) . 3_665 ?
O8 Mn2 O5 89.91(17) . . ?
O8 Mn2 O14 93.90(17) . . ?
O8 Mn2 N3 92.0(2) . . ?
O14 Mn2 Mn5 38.26(12) . 3_665 ?
O14 Mn2 N3 172.0(3) . . ?
N3 Mn2 Mn5 136.3(2) . 3_665 ?
O6 Mn5 Mn5 85.86(11) . 3_665 ?
O6 Mn5 O7 172.56(15) . 3_665 ?
O6 Mn5 O17 95.85(16) . . ?
O6 Mn5 O16 88.25(15) . 3_665 ?
O7 Mn5 Mn5 86.81(11) 3_665 3_665 ?
O7 Mn5 O17 90.11(15) 3_665 . ?
O7 Mn5 O16 95.51(14) 3_665 3_665 ?
O17 Mn5 Mn5 133.21(14) . 3_665 ?
O17 Mn5 O16 96.66(16) . 3_665 ?
O14 Mn5 Mn5 41.20(12) . 3_665 ?
O14 Mn5 Mn5 41.07(12) 3_665 3_665 ?
O14 Mn5 O6 77.74(16) . . ?
O14 Mn5 O6 95.92(16) 3_665 . ?
O14 Mn5 O7 97.51(16) . 3_665 ?
O14 Mn5 O7 77.65(16) 3_665 3_665 ?
O14 Mn5 O17 166.28(18) 3_665 . ?
O14 Mn5 O17 93.37(18) . . ?
O14 Mn5 O14 82.27(18) . 3_665 ?
O14 Mn5 O16 90.74(15) 3_665 3_665 ?
O14 Mn5 O16 163.54(17) . 3_665 ?
O16 Mn5 Mn5 130.12(11) 3_665 3_665 ?
C6 O1 Mn1 121.8(5) . . ?
C13 O2 Mn1 121.8(6) . . ?
C20 O3 Mn1 123.2(6) . . ?
Mn1 O4 Mn4 98.8(2) . . ?
C27 O4 Mn1 119.4(5) . . ?
C27 O4 Mn4 140.8(5) . . ?
Mn2 O5 Mn4 118.58(19) . . ?
C50 O5 Mn4 124.0(4) . . ?
C50 O5 Mn2 117.4(4) . . ?
Mn2 O6 Mn5 97.35(18) . . ?
C57 O6 Mn2 122.7(3) . . ?
C57 O6 Mn5 139.9(3) . . ?
Mn2 O7 Mn5 97.57(18) . 3_665 ?
C64 O7 Mn2 121.5(3) . . ?
C64 O7 Mn5 140.7(3) . 3_665 ?
Mn2 O8 Mn3 113.5(2) . . ?
C71 O8 Mn3 127.1(3) . . ?
C71 O8 Mn2 119.4(3) . . ?
Mn1 O13 Mn4 99.7(2) . . ?
Mn1 O13 Mn3 102.3(2) . . ?
Mn3 O13 Mn4 128.4(2) . . ?
C97 O18 Mn4 138.0(10) . . ?
C98 O12 Mn4 129.4(7) . . ?
C101 O15 Mn3 131.8(9) . . ?
C102 O11 Mn3 125.5(8) . . ?
Mn4 O17 Mn5 107.5(3) . . ?
Mn5 O14 Mn2 101.07(18) 3_665 . ?
Mn5 O14 Mn2 100.61(19) . . ?
Mn5 O14 Mn5 97.73(18) . 3_665 ?
Mn3 O16 Mn5 104.0(2) . 3_665 ?
C95 N3 Mn2 172.6(9) . . ?
C98 N5 C99 115.9(13) . . ?
C98 N5 C100 121.7(11) . . ?
C100 N5 C99 121.7(12) . . ?
C103 N6 C102 115.3(11) . . ?
C104 N6 C102 112.2(11) . . ?
C104 N6 C103 132.3(12) . . ?
C2 C1 C28 115.7(6) . . ?
C6 C1 C2 119.6(6) . . ?
C6 C1 C28 124.5(6) . . ?
C1 C2 H2 119.5 . . ?
C3 C2 C1 120.9(7) . . ?
C3 C2 H2 119.5 . . ?
C2 C3 C4 118.6(7) . . ?
C2 C3 C29 117.8(8) . . ?
C4 C3 C29 123.6(7) . . ?
C3 C4 H4 119.1 . . ?
C5 C4 C3 121.9(7) . . ?
C5 C4 H4 119.1 . . ?
C4 C5 C6 120.8(7) . . ?
C4 C5 C7 120.0(7) . . ?
C6 C5 C7 119.2(8) . . ?
O1 C6 C1 121.0(6) . . ?
O1 C6 C5 120.8(7) . . ?
C5 C6 C1 118.2(7) . . ?
C5 C7 H7A 109.2 . . ?
C5 C7 H7B 109.2 . . ?
C5 C7 C8 112.2(8) . . ?
H7A C7 H7B 107.9 . . ?
C8 C7 H7A 109.2 . . ?
C8 C7 H7B 109.2 . . ?
C9 C8 C7 114.9(12) . . ?
C13 C8 C7 123.3(9) . . ?
C13 C8 C9 121.7(13) . . ?
C8 C9 H9 121.4 . . ?
C10 C9 C8 117.1(13) . . ?
C10 C9 H9 121.4 . . ?
C9 C10 C33 121.0(14) . . ?
C11 C10 C9 120.8(11) . . ?
C11 C10 C33 118.2(13) . . ?
C10 C11 H11 118.9 . . ?
C10 C11 C12 122.3(13) . . ?
C12 C11 H11 118.9 . . ?
C11 C12 C13 118.0(13) . . ?
C11 C12 C14 121.3(12) . . ?
C13 C12 C14 120.7(9) . . ?
O2 C13 C8 118.8(10) . . ?
O2 C13 C12 121.1(12) . . ?
C8 C13 C12 120.1(11) . . ?
C12 C14 H14A 109.8 . . ?
C12 C14 H14B 109.8 . . ?
H14A C14 H14B 108.2 . . ?
C15 C14 C12 109.5(8) . . ?
C15 C14 H14A 109.8 . . ?
C15 C14 H14B 109.8 . . ?
C16 C15 C14 122.5(11) . . ?
C20 C15 C14 119.9(10) . . ?
C20 C15 C16 117.5(14) . . ?
C15 C16 H16 118.4 . . ?
C17 C16 C15 123.2(12) . . ?
C17 C16 H16 118.4 . . ?
C16 C17 C18 118.1(10) . . ?
C16 C17 C37 128.8(11) . . ?
C18 C17 C37 113.0(13) . . ?
C17 C18 H18 120.8 . . ?
C19 C18 C17 118.4(14) . . ?
C19 C18 H18 120.8 . . ?
C18 C19 C20 121.1(11) . . ?
C18 C19 C21 118.0(13) . . ?
C20 C19 C21 120.9(9) . . ?
O3 C20 C15 116.3(12) . . ?
O3 C20 C19 122.0(10) . . ?
C19 C20 C15 121.6(10) . . ?
C19 C21 H21A 109.3 . . ?
C19 C21 H21B 109.3 . . ?
H21A C21 H21B 108.0 . . ?
C22 C21 C19 111.4(8) . . ?
C22 C21 H21A 109.3 . . ?
C22 C21 H21B 109.3 . . ?
C23 C22 C21 120.4(7) . . ?
C23 C22 C27 119.4(7) . . ?
C27 C22 C21 120.1(7) . . ?
C22 C23 H23 118.4 . . ?
C22 C23 C24 123.2(7) . . ?
C24 C23 H23 118.4 . . ?
C23 C24 C41 120.3(7) . . ?
C25 C24 C23 117.9(6) . . ?
C25 C24 C41 121.8(8) . . ?
C24 C25 H25 118.7 . . ?
C24 C25 C26 122.6(6) . . ?
C26 C25 H25 118.7 . . ?
C25 C26 C27 118.4(6) . . ?
C25 C26 C28 116.6(6) . . ?
C27 C26 C28 125.0(6) . . ?
O4 C27 C22 120.4(7) . . ?
O4 C27 C26 121.1(6) . . ?
C26 C27 C22 118.6(6) . . ?
C1 C28 H28 105.6 . . ?
C26 C28 C1 108.1(6) . . ?
C26 C28 H28 105.6 . . ?
C26 C28 C72 117.4(7) . . ?
C72 C28 C1 113.5(6) . . ?
C72 C28 H28 105.6 . . ?
C3 C29 C30 107.8(8) . . ?
C31 C29 C3 113.9(9) . . ?
C31 C29 C30 106.8(10) . . ?
C31 C29 C32 112.8(10) . . ?
C32 C29 C3 109.6(8) . . ?
C32 C29 C30 105.4(11) . . ?
C29 C30 H30A 109.5 . . ?
C29 C30 H30B 109.5 . . ?
C29 C30 H30C 109.5 . . ?
H30A C30 H30B 109.5 . . ?
H30A C30 H30C 109.5 . . ?
H30B C30 H30C 109.5 . . ?
C29 C31 H31A 109.5 . . ?
C29 C31 H31B 109.5 . . ?
C29 C31 H31C 109.5 . . ?
H31A C31 H31B 109.5 . . ?
H31A C31 H31C 109.5 . . ?
H31B C31 H31C 109.5 . . ?
C29 C32 H32A 109.5 . . ?
C29 C32 H32B 109.5 . . ?
C29 C32 H32C 109.5 . . ?
H32A C32 H32B 109.5 . . ?
H32A C32 H32C 109.5 . . ?
H32B C32 H32C 109.5 . . ?
C10 C33 C35 113.3(15) . . ?
C10 C33 C36 113.0(16) . . ?
C34 C33 C10 114.6(16) . . ?
C34 C33 C35 106.9(17) . . ?
C34 C33 C36 100.3(17) . . ?
C36 C33 C35 107.9(15) . . ?
C33 C34 H34A 109.5 . . ?
C33 C34 H34B 109.5 . . ?
C33 C34 H34C 109.5 . . ?
H34A C34 H34B 109.5 . . ?
H34A C34 H34C 109.5 . . ?
H34B C34 H34C 109.5 . . ?
C33 C35 H35A 109.5 . . ?
C33 C35 H35B 109.5 . . ?
C33 C35 H35C 109.5 . . ?
H35A C35 H35B 109.5 . . ?
H35A C35 H35C 109.5 . . ?
H35B C35 H35C 109.5 . . ?
C33 C36 H36A 109.5 . . ?
C33 C36 H36B 109.5 . . ?
C33 C36 H36C 109.5 . . ?
H36A C36 H36B 109.5 . . ?
H36A C36 H36C 109.5 . . ?
H36B C36 H36C 109.5 . . ?
C17 C37 C38 105.0(14) . . ?
C39 C37 C17 112.1(10) . . ?
C39 C37 C38 106.1(11) . . ?
C40 C37 C17 111.3(10) . . ?
C40 C37 C38 111.0(13) . . ?
C40 C37 C39 111.0(17) . . ?
C37 C38 H38A 109.5 . . ?
C37 C38 H38B 109.5 . . ?
C37 C38 H38C 109.5 . . ?
H38A C38 H38B 109.5 . . ?
H38A C38 H38C 109.5 . . ?
H38B C38 H38C 109.5 . . ?
C37 C39 H39A 109.5 . . ?
C37 C39 H39B 109.5 . . ?
C37 C39 H39C 109.5 . . ?
H39A C39 H39B 109.5 . . ?
H39A C39 H39C 109.5 . . ?
H39B C39 H39C 109.5 . . ?
C37 C40 H40A 109.5 . . ?
C37 C40 H40B 109.5 . . ?
C37 C40 H40C 109.5 . . ?
H40A C40 H40B 109.5 . . ?
H40A C40 H40C 109.5 . . ?
H40B C40 H40C 109.5 . . ?
C24 C41 C43 103.9(9) . . ?
C42 C41 C24 109.9(9) . . ?
C42 C41 C43 101.6(10) . . ?
C44 C41 C24 112.7(8) . . ?
C44 C41 C42 117.1(11) . . ?
C44 C41 C43 110.4(11) . . ?
C41 C42 H42A 109.5 . . ?
C41 C42 H42B 109.5 . . ?
C41 C42 H42C 109.5 . . ?
H42A C42 H42B 109.5 . . ?
H42A C42 H42C 109.5 . . ?
H42B C42 H42C 109.5 . . ?
C41 C43 H43A 109.5 . . ?
C41 C43 H43B 109.5 . . ?
C41 C43 H43C 109.5 . . ?
H43A C43 H43B 109.5 . . ?
H43A C43 H43C 109.5 . . ?
H43B C43 H43C 109.5 . . ?
C41 C44 H44A 109.5 . . ?
C41 C44 H44B 109.5 . . ?
C41 C44 H44C 109.5 . . ?
H44A C44 H44B 109.5 . . ?
H44A C44 H44C 109.5 . . ?
H44B C44 H44C 109.5 . . ?
C46 C45 C50 118.6(5) . . ?
C46 C45 C72 122.8(5) . . ?
C50 C45 C72 118.4(5) . . ?
C45 C46 H46 118.9 . . ?
C45 C46 C47 122.2(6) . . ?
C47 C46 H46 118.9 . . ?
C46 C47 C73 118.4(6) . . ?
C48 C47 C46 117.2(6) . . ?
C48 C47 C73 124.3(6) . . ?
C47 C48 H48 118.2 . . ?
C47 C48 C49 123.6(6) . . ?
C49 C48 H48 118.2 . . ?
C48 C49 C50 116.9(6) . . ?
C48 C49 C51 120.7(6) . . ?
C50 C49 C51 122.3(6) . . ?
O5 C50 C45 120.0(5) . . ?
O5 C50 C49 118.6(5) . . ?
C45 C50 C49 121.4(5) . . ?
C49 C51 H51A 109.0 . . ?
C49 C51 H51B 109.0 . . ?
H51A C51 H51B 107.8 . . ?
C52 C51 C49 112.9(5) . . ?
C52 C51 H51A 109.0 . . ?
C52 C51 H51B 109.0 . . ?
C53 C52 C51 121.3(7) . . ?
C57 C52 C51 121.7(6) . . ?
C57 C52 C53 116.9(7) . . ?
C52 C53 H53 119.1 . . ?
C54 C53 C52 121.7(8) . . ?
C54 C53 H53 119.1 . . ?
C53 C54 C81 115.0(14) . . ?
C53 C54 C77 120.8(13) . . ?
C55 C54 C53 118.0(8) . . ?
C55 C54 C81 126.0(14) . . ?
C55 C54 C77 120.8(13) . . ?
C54 C55 H55 118.3 . . ?
C54 C55 C56 123.4(8) . . ?
C56 C55 H55 118.3 . . ?
C55 C56 C57 118.8(7) . . ?
C55 C56 C58 120.5(7) . . ?
C57 C56 C58 120.6(6) . . ?
O6 C57 C52 119.3(6) . . ?
O6 C57 C56 119.7(6) . . ?
C52 C57 C56 121.0(6) . . ?
C56 C58 H58A 109.1 . . ?
C56 C58 H58B 109.1 . . ?
H58A C58 H58B 107.8 . . ?
C59 C58 C56 112.6(5) . . ?
C59 C58 H58A 109.1 . . ?
C59 C58 H58B 109.1 . . ?
C60 C59 C58 119.7(6) . . ?
C60 C59 C64 120.6(6) . . ?
C64 C59 C58 119.5(5) . . ?
C59 C60 H60 119.1 . . ?
C59 C60 C61 121.8(7) . . ?
C61 C60 H60 119.1 . . ?
C60 C61 C85 119.7(7) . . ?
C62 C61 C60 116.6(7) . . ?
C62 C61 C85 123.7(6) . . ?
C61 C62 H62 118.5 . . ?
C61 C62 C63 122.9(6) . . ?
C63 C62 H62 118.5 . . ?
C62 C63 C65 121.0(6) . . ?
C64 C63 C62 118.5(6) . . ?
C64 C63 C65 120.5(6) . . ?
O7 C64 C59 120.7(5) . . ?
O7 C64 C63 119.8(6) . . ?
C63 C64 C59 119.5(6) . . ?
C63 C65 H65A 109.5 . . ?
C63 C65 H65B 109.5 . . ?
H65A C65 H65B 108.0 . . ?
C66 C65 C63 110.9(5) . . ?
C66 C65 H65A 109.5 . . ?
C66 C65 H65B 109.5 . . ?
C67 C66 C65 119.5(6) . . ?
C67 C66 C71 119.1(6) . . ?
C71 C66 C65 121.4(5) . . ?
C66 C67 H67 119.1 . . ?
C66 C67 C68 121.8(6) . . ?
C68 C67 H67 119.1 . . ?
C67 C68 C89 119.4(7) . . ?
C69 C68 C67 117.1(5) . . ?
C69 C68 C89 123.4(7) . . ?
C68 C69 H69 118.3 . . ?
C70 C69 C68 123.5(6) . . ?
C70 C69 H69 118.3 . . ?
C69 C70 C71 117.8(6) . . ?
C69 C70 C72 123.1(5) . . ?
C71 C70 C72 119.0(5) . . ?
O8 C71 C66 120.1(5) . . ?
O8 C71 C70 119.2(5) . . ?
C66 C71 C70 120.7(5) . . ?
C28 C72 C45 110.9(5) . . ?
C28 C72 H72 107.8 . . ?
C45 C72 H72 107.8 . . ?
C70 C72 C28 113.2(5) . . ?
C70 C72 C45 109.2(5) . . ?
C70 C72 H72 107.8 . . ?
C74 C73 C47 109.6(7) . . ?
C75 C73 C47 110.9(6) . . ?
C75 C73 C74 109.3(8) . . ?
C76 C73 C47 109.7(6) . . ?
C76 C73 C74 109.8(7) . . ?
C76 C73 C75 107.4(8) . . ?
C73 C74 H74A 109.5 . . ?
C73 C74 H74B 109.5 . . ?
C73 C74 H74C 109.5 . . ?
H74A C74 H74B 109.5 . . ?
H74A C74 H74C 109.5 . . ?
H74B C74 H74C 109.5 . . ?
C73 C75 H75A 109.5 . . ?
C73 C75 H75B 109.5 . . ?
C73 C75 H75C 109.5 . . ?
H75A C75 H75B 109.5 . . ?
H75A C75 H75C 109.5 . . ?
H75B C75 H75C 109.5 . . ?
C73 C76 H76A 109.5 . . ?
C73 C76 H76B 109.5 . . ?
C73 C76 H76C 109.5 . . ?
H76A C76 H76B 109.5 . . ?
H76A C76 H76C 109.5 . . ?
H76B C76 H76C 109.5 . . ?
C86 C85 C61 112.4(8) . . ?
C86 C85 C87 109.4(9) . . ?
C86 C85 C88 108.2(9) . . ?
C87 C85 C61 106.9(7) . . ?
C88 C85 C61 111.2(7) . . ?
C88 C85 C87 108.8(9) . . ?
C85 C86 H86A 109.5 . . ?
C85 C86 H86B 109.5 . . ?
C85 C86 H86C 109.5 . . ?
H86A C86 H86B 109.5 . . ?
H86A C86 H86C 109.5 . . ?
H86B C86 H86C 109.5 . . ?
C85 C87 H87A 109.5 . . ?
C85 C87 H87B 109.5 . . ?
C85 C87 H87C 109.5 . . ?
H87A C87 H87B 109.5 . . ?
H87A C87 H87C 109.5 . . ?
H87B C87 H87C 109.5 . . ?
C85 C88 H88A 109.5 . . ?
C85 C88 H88B 109.5 . . ?
C85 C88 H88C 109.5 . . ?
H88A C88 H88B 109.5 . . ?
H88A C88 H88C 109.5 . . ?
H88B C88 H88C 109.5 . . ?
C68 C89 C91 107.5(8) . . ?
C90 C89 C68 116.7(9) . . ?
C90 C89 C91 101.5(9) . . ?
C90 C89 C92 111.4(9) . . ?
C92 C89 C68 111.5(8) . . ?
C92 C89 C91 107.3(10) . . ?
C89 C90 H90A 109.5 . . ?
C89 C90 H90B 109.5 . . ?
C89 C90 H90C 109.5 . . ?
H90A C90 H90B 109.5 . . ?
H90A C90 H90C 109.5 . . ?
H90B C90 H90C 109.5 . . ?
C89 C91 H91A 109.5 . . ?
C89 C91 H91B 109.5 . . ?
C89 C91 H91C 109.5 . . ?
H91A C91 H91B 109.5 . . ?
H91A C91 H91C 109.5 . . ?
H91B C91 H91C 109.5 . . ?
C89 C92 H92A 109.5 . . ?
C89 C92 H92B 109.5 . . ?
C89 C92 H92C 109.5 . . ?
H92A C92 H92B 109.5 . . ?
H92A C92 H92C 109.5 . . ?
H92B C92 H92C 109.5 . . ?
N1 C93 C94 174(2) . . ?
N2 C94 C93 174(2) . . ?
C96 C95 N3 172.9(18) . . ?
C95 C96 N4 144(2) . . ?
O18 C97 H97A 109.5 . . ?
O18 C97 H97B 109.5 . . ?
O18 C97 H97C 109.5 . . ?
H97A C97 H97B 109.5 . . ?
H97A C97 H97C 109.5 . . ?
H97B C97 H97C 109.5 . . ?
O12 C98 N5 125.8(11) . . ?
O12 C98 H98 117.1 . . ?
N5 C98 H98 117.1 . . ?
N5 C99 H99A 109.5 . . ?
N5 C99 H99B 109.5 . . ?
N5 C99 H99C 109.5 . . ?
H99A C99 H99B 109.5 . . ?
H99A C99 H99C 109.5 . . ?
H99B C99 H99C 109.5 . . ?
N5 C100 H10A 109.5 . . ?
N5 C100 H10B 109.5 . . ?
N5 C100 H10C 109.5 . . ?
H10A C100 H10B 109.5 . . ?
H10A C100 H10C 109.5 . . ?
H10B C100 H10C 109.5 . . ?
O15 C101 H10D 109.5 . . ?
O15 C101 H10E 109.5 . . ?
O15 C101 H10F 109.5 . . ?
H10D C101 H10E 109.5 . . ?
H10D C101 H10F 109.5 . . ?
H10E C101 H10F 109.5 . . ?
O11 C102 N6 123.5(10) . . ?
O11 C102 H102 118.3 . . ?
N6 C102 H102 118.3 . . ?
N6 C103 H10G 109.5 . . ?
N6 C103 H10H 109.5 . . ?
N6 C103 H10I 109.5 . . ?
H10G C103 H10H 109.5 . . ?
H10G C103 H10I 109.5 . . ?
H10H C103 H10I 109.5 . . ?
N6 C104 H10J 109.5 . . ?
N6 C104 H10K 109.5 . . ?
N6 C104 H10L 109.5 . . ?
H10J C104 H10K 109.5 . . ?
H10J C104 H10L 109.5 . . ?
H10K C104 H10L 109.5 . . ?
C54 C81 C82 105(2) . . ?
C54 C81 C83 114(2) . . ?
C54 C81 C84 113.6(19) . . ?
C82 C81 C84 107(3) . . ?
C83 C81 C82 102(2) . . ?
C83 C81 C84 114(3) . . ?
C81 C82 H82A 109.5 . . ?
C81 C82 H82B 109.5 . . ?
C81 C82 H82C 109.5 . . ?
H82A C82 H82B 109.5 . . ?
H82A C82 H82C 109.5 . . ?
H82B C82 H82C 109.5 . . ?
C81 C83 H83A 109.5 . . ?
C81 C83 H83B 109.5 . . ?
C81 C83 H83C 109.5 . . ?
H83A C83 H83B 109.5 . . ?
H83A C83 H83C 109.5 . . ?
H83B C83 H83C 109.5 . . ?
C81 C84 H84A 109.5 . . ?
C81 C84 H84B 109.5 . . ?
C81 C84 H84C 109.5 . . ?
H84A C84 H84B 109.5 . . ?
H84A C84 H84C 109.5 . . ?
H84B C84 H84C 109.5 . . ?
C54 C77 C80 114(2) . . ?
C78 C77 C54 108(2) . . ?
C78 C77 C80 114(3) . . ?
C79 C77 C54 108(2) . . ?
C79 C77 C78 105(3) . . ?
C79 C77 C80 107(3) . . ?
C77 C78 H78A 109.5 . . ?
C77 C78 H78B 109.5 . . ?
C77 C78 H78C 109.5 . . ?
H78A C78 H78B 109.5 . . ?
H78A C78 H78C 109.5 . . ?
H78B C78 H78C 109.5 . . ?
C77 C79 H79A 109.5 . . ?
C77 C79 H79B 109.5 . . ?
C77 C79 H79C 109.5 . . ?
H79A C79 H79B 109.5 . . ?
H79A C79 H79C 109.5 . . ?
H79B C79 H79C 109.5 . . ?
C77 C80 H80A 109.5 . . ?
C77 C80 H80B 109.5 . . ?
C77 C80 H80C 109.5 . . ?
H80A C80 H80B 109.5 . . ?
H80A C80 H80C 109.5 . . ?
H80B C80 H80C 109.5 . . ?

loop_
_geom_bond_atom_site_label_1
_geom_bond_atom_site_label_2
_geom_bond_distance
_geom_bond_site_symmetry_2
_geom_bond_publ_flag
Mn1 O1 1.929(7) . ?
Mn1 O2 1.910(6) . ?
Mn1 O3 1.925(7) . ?
Mn1 O4 1.942(6) . ?
Mn1 O13 2.140(5) . ?
Mn4 O4 2.425(6) . ?
Mn4 O5 2.113(4) . ?
Mn4 O13 2.214(6) . ?
Mn4 O18 2.220(7) . ?
Mn4 O12 2.154(9) . ?
Mn4 O17 2.262(4) . ?
Mn3 O8 2.104(4) . ?
Mn3 O13 2.212(6) . ?
Mn3 O15 2.198(7) . ?
Mn3 O11 2.116(9) . ?
Mn3 O16 2.219(4) . ?
Mn2 Mn5 3.1655(15) 3_665 ?
Mn2 O5 1.953(4) . ?
Mn2 O6 1.912(4) . ?
Mn2 O7 1.925(4) . ?
Mn2 O8 1.934(4) . ?
Mn2 O14 2.102(4) . ?
Mn2 N3 2.336(8) . ?
Mn5 Mn5 3.005(2) 3_665 ?
Mn5 O6 2.272(4) . ?
Mn5 O7 2.272(4) 3_665 ?
Mn5 O17 2.291(7) . ?
Mn5 O14 1.997(4) 3_665 ?
Mn5 O14 1.992(4) . ?
Mn5 O16 2.321(7) 3_665 ?
O1 C6 1.365(9) . ?
O2 C13 1.330(13) . ?
O3 C20 1.390(13) . ?
O4 C27 1.349(9) . ?
O5 C50 1.380(7) . ?
O6 C57 1.356(8) . ?
O7 Mn5 2.272(4) 3_665 ?
O7 C64 1.366(8) . ?
O8 C71 1.375(7) . ?
O18 C97 1.377(12) . ?
O12 C98 1.176(14) . ?
O15 C101 1.415(11) . ?
O11 C102 1.125(12) . ?
O14 Mn5 1.997(4) 3_665 ?
O16 Mn5 2.321(7) 3_665 ?
N1 C93 1.28(3) . ?
N2 C94 1.22(2) . ?
N3 C95 1.305(18) . ?
N4 C96 1.33(3) . ?
N5 C98 1.364(12) . ?
N5 C99 1.482(18) . ?
N5 C100 1.41(2) . ?
N6 C102 1.454(15) . ?
N6 C103 1.423(19) . ?
N6 C104 1.384(16) . ?
C1 C2 1.428(10) . ?
C1 C6 1.415(10) . ?
C1 C28 1.537(11) . ?
C2 H2 0.9500 . ?
C2 C3 1.387(10) . ?
C3 C4 1.387(13) . ?
C3 C29 1.569(11) . ?
C4 H4 0.9500 . ?
C4 C5 1.389(14) . ?
C5 C6 1.406(11) . ?
C5 C7 1.511(12) . ?
C7 H7A 0.9900 . ?
C7 H7B 0.9900 . ?
C7 C8 1.581(17) . ?
C8 C9 1.430(13) . ?
C8 C13 1.387(15) . ?
C9 H9 0.9500 . ?
C9 C10 1.408(14) . ?
C10 C11 1.382(15) . ?
C10 C33 1.473(19) . ?
C11 H11 0.9500 . ?
C11 C12 1.394(13) . ?
C12 C13 1.418(15) . ?
C12 C14 1.496(17) . ?
C14 H14A 0.9900 . ?
C14 H14B 0.9900 . ?
C14 C15 1.472(17) . ?
C15 C16 1.412(16) . ?
C15 C20 1.398(18) . ?
C16 H16 0.9500 . ?
C16 C17 1.38(2) . ?
C17 C18 1.464(17) . ?
C17 C37 1.555(19) . ?
C18 H18 0.9500 . ?
C18 C19 1.399(16) . ?
C19 C20 1.40(2) . ?
C19 C21 1.531(15) . ?
C21 H21A 0.9900 . ?
C21 H21B 0.9900 . ?
C21 C22 1.509(12) . ?
C22 C23 1.387(12) . ?
C22 C27 1.429(11) . ?
C23 H23 0.9500 . ?
C23 C24 1.385(12) . ?
C24 C25 1.378(10) . ?
C24 C41 1.550(12) . ?
C25 H25 0.9500 . ?
C25 C26 1.423(9) . ?
C26 C27 1.428(10) . ?
C26 C28 1.527(12) . ?
C28 H28 1.0000 . ?
C28 C72 1.532(10) . ?
C29 C30 1.574(17) . ?
C29 C31 1.424(16) . ?
C29 C32 1.483(16) . ?
C30 H30A 0.9800 . ?
C30 H30B 0.9800 . ?
C30 H30C 0.9800 . ?
C31 H31A 0.9800 . ?
C31 H31B 0.9800 . ?
C31 H31C 0.9800 . ?
C32 H32A 0.9800 . ?
C32 H32B 0.9800 . ?
C32 H32C 0.9800 . ?
C33 C34 1.45(3) . ?
C33 C35 1.59(3) . ?
C33 C36 1.54(3) . ?
C34 H34A 0.9800 . ?
C34 H34B 0.9800 . ?
C34 H34C 0.9800 . ?
C35 H35A 0.9800 . ?
C35 H35B 0.9800 . ?
C35 H35C 0.9800 . ?
C36 H36A 0.9800 . ?
C36 H36B 0.9800 . ?
C36 H36C 0.9800 . ?
C37 C38 1.58(2) . ?
C37 C39 1.53(2) . ?
C37 C40 1.49(2) . ?
C38 H38A 0.9800 . ?
C38 H38B 0.9800 . ?
C38 H38C 0.9800 . ?
C39 H39A 0.9800 . ?
C39 H39B 0.9800 . ?
C39 H39C 0.9800 . ?
C40 H40A 0.9800 . ?
C40 H40B 0.9800 . ?
C40 H40C 0.9800 . ?
C41 C42 1.514(14) . ?
C41 C43 1.593(15) . ?
C41 C44 1.491(14) . ?
C42 H42A 0.9800 . ?
C42 H42B 0.9800 . ?
C42 H42C 0.9800 . ?
C43 H43A 0.9800 . ?
C43 H43B 0.9800 . ?
C43 H43C 0.9800 . ?
C44 H44A 0.9800 . ?
C44 H44B 0.9800 . ?
C44 H44C 0.9800 . ?
C45 C46 1.371(9) . ?
C45 C50 1.407(8) . ?
C45 C72 1.533(8) . ?
C46 H46 0.9500 . ?
C46 C47 1.412(9) . ?
C47 C48 1.376(10) . ?
C47 C73 1.542(9) . ?
C48 H48 0.9500 . ?
C48 C49 1.397(9) . ?
C49 C50 1.408(8) . ?
C49 C51 1.511(9) . ?
C51 H51A 0.9900 . ?
C51 H51B 0.9900 . ?
C51 C52 1.498(11) . ?
C52 C53 1.421(11) . ?
C52 C57 1.405(10) . ?
C53 H53 0.9500 . ?
C53 C54 1.413(14) . ?
C54 C55 1.360(13) . ?
C54 C81 1.51(3) . ?
C54 C77 1.55(3) . ?
C55 H55 0.9500 . ?
C55 C56 1.368(11) . ?
C56 C57 1.414(10) . ?
C56 C58 1.519(10) . ?
C58 H58A 0.9900 . ?
C58 H58B 0.9900 . ?
C58 C59 1.519(9) . ?
C59 C60 1.351(10) . ?
C59 C64 1.403(9) . ?
C60 H60 0.9500 . ?
C60 C61 1.430(10) . ?
C61 C62 1.371(11) . ?
C61 C85 1.557(11) . ?
C62 H62 0.9500 . ?
C62 C63 1.408(10) . ?
C63 C64 1.395(8) . ?
C63 C65 1.542(10) . ?
C65 H65A 0.9900 . ?
C65 H65B 0.9900 . ?
C65 C66 1.534(9) . ?
C66 C67 1.389(9) . ?
C66 C71 1.408(9) . ?
C67 H67 0.9500 . ?
C67 C68 1.415(10) . ?
C68 C69 1.392(9) . ?
C68 C89 1.527(11) . ?
C69 H69 0.9500 . ?
C69 C70 1.390(8) . ?
C70 C71 1.415(8) . ?
C70 C72 1.522(8) . ?
C72 H72 1.0000 . ?
C73 C74 1.542(14) . ?
C73 C75 1.529(12) . ?
C73 C76 1.522(12) . ?
C74 H74A 0.9800 . ?
C74 H74B 0.9800 . ?
C74 H74C 0.9800 . ?
C75 H75A 0.9800 . ?
C75 H75B 0.9800 . ?
C75 H75C 0.9800 . ?
C76 H76A 0.9800 . ?
C76 H76B 0.9800 . ?
C76 H76C 0.9800 . ?
C85 C86 1.500(16) . ?
C85 C87 1.554(15) . ?
C85 C88 1.513(14) . ?
C86 H86A 0.9800 . ?
C86 H86B 0.9800 . ?
C86 H86C 0.9800 . ?
C87 H87A 0.9800 . ?
C87 H87B 0.9800 . ?
C87 H87C 0.9800 . ?
C88 H88A 0.9800 . ?
C88 H88B 0.9800 . ?
C88 H88C 0.9800 . ?
C89 C90 1.500(17) . ?
C89 C91 1.535(18) . ?
C89 C92 1.512(16) . ?
C90 H90A 0.9800 . ?
C90 H90B 0.9800 . ?
C90 H90C 0.9800 . ?
C91 H91A 0.9800 . ?
C91 H91B 0.9800 . ?
C91 H91C 0.9800 . ?
C92 H92A 0.9800 . ?
C92 H92B 0.9800 . ?
C92 H92C 0.9800 . ?
C93 C94 1.40(2) . ?
C95 C96 1.16(2) . ?
C97 H97A 0.9800 . ?
C97 H97B 0.9800 . ?
C97 H97C 0.9800 . ?
C98 H98 0.9500 . ?
C99 H99A 0.9800 . ?
C99 H99B 0.9800 . ?
C99 H99C 0.9800 . ?
C100 H10A 0.9800 . ?
C100 H10B 0.9800 . ?
C100 H10C 0.9800 . ?
C101 H10D 0.9800 . ?
C101 H10E 0.9800 . ?
C101 H10F 0.9800 . ?
C102 H102 0.9500 . ?
C103 H10G 0.9800 . ?
C103 H10H 0.9800 . ?
C103 H10I 0.9800 . ?
C104 H10J 0.9800 . ?
C104 H10K 0.9800 . ?
C104 H10L 0.9800 . ?
C81 C82 1.541(19) . ?
C81 C83 1.535(19) . ?
C81 C84 1.555(19) . ?
C82 H82A 0.9800 . ?
C82 H82B 0.9800 . ?
C82 H82C 0.9800 . ?
C83 H83A 0.9800 . ?
C83 H83B 0.9800 . ?
C83 H83C 0.9800 . ?
C84 H84A 0.9800 . ?
C84 H84B 0.9800 . ?
C84 H84C 0.9800 . ?
C77 C78 1.541(19) . ?
C77 C79 1.535(19) . ?
C77 C80 1.563(19) . ?
C78 H78A 0.9800 . ?
C78 H78B 0.9800 . ?
C78 H78C 0.9800 . ?
C79 H79A 0.9800 . ?
C79 H79B 0.9800 . ?
C79 H79C 0.9800 . ?
C80 H80A 0.9800 . ?
C80 H80B 0.9800 . ?
C80 H80C 0.9800 . ?

loop_
_geom_torsion_atom_site_label_1
_geom_torsion_atom_site_label_2
_geom_torsion_atom_site_label_3
_geom_torsion_atom_site_label_4
_geom_torsion
_geom_torsion_site_symmetry_1
_geom_torsion_site_symmetry_2
_geom_torsion_site_symmetry_3
_geom_torsion_site_symmetry_4
_geom_torsion_publ_flag
Mn1 O1 C6 C1 -90.4(8) . . . . ?
Mn1 O1 C6 C5 90.7(9) . . . . ?
Mn1 O2 C13 C8 -89.9(12) . . . . ?
Mn1 O2 C13 C12 88.2(11) . . . . ?
Mn1 O3 C20 C15 -95.5(9) . . . . ?
Mn1 O3 C20 C19 88.1(13) . . . . ?
Mn1 O4 C27 C22 -92.3(8) . . . . ?
Mn1 O4 C27 C26 89.1(7) . . . . ?
Mn4 O4 C27 C22 73.3(10) . . . . ?
Mn4 O4 C27 C26 -105.3(9) . . . . ?
Mn4 O5 C50 C45 88.3(6) . . . . ?
Mn4 O5 C50 C49 -91.3(6) . . . . ?
Mn4 O12 C98 N5 -168.2(7) . . . . ?
Mn3 O8 C71 C66 91.2(6) . . . . ?
Mn3 O8 C71 C70 -89.4(6) . . . . ?
Mn3 O11 C102 N6 172.4(7) . . . . ?
Mn2 O5 C50 C45 -91.2(6) . . . . ?
Mn2 O5 C50 C49 89.2(6) . . . . ?
Mn2 O6 C57 C52 -89.2(6) . . . . ?
Mn2 O6 C57 C56 89.2(6) . . . . ?
Mn2 O7 C64 C59 -89.9(6) . . . . ?
Mn2 O7 C64 C63 89.0(6) . . . . ?
Mn2 O8 C71 C66 -88.8(5) . . . . ?
Mn2 O8 C71 C70 90.7(5) . . . . ?
Mn5 O6 C57 C52 92.8(7) . . . . ?
Mn5 O6 C57 C56 -88.8(7) . . . . ?
Mn5 O7 C64 C59 84.1(7) 3_665 . . . ?
Mn5 O7 C64 C63 -97.0(6) 3_665 . . . ?
C1 C2 C3 C4 0.9(13) . . . . ?
C1 C2 C3 C29 -178.8(8) . . . . ?
C1 C28 C72 C45 -176.3(6) . . . . ?
C1 C28 C72 C70 -53.2(8) . . . . ?
C2 C1 C6 O1 -178.0(7) . . . . ?
C2 C1 C6 C5 0.9(11) . . . . ?
C2 C1 C28 C26 -92.3(8) . . . . ?
C2 C1 C28 C72 135.6(7) . . . . ?
C2 C3 C4 C5 -0.1(15) . . . . ?
C2 C3 C29 C30 -59.7(11) . . . . ?
C2 C3 C29 C31 -178.1(11) . . . . ?
C2 C3 C29 C32 54.5(13) . . . . ?
C3 C4 C5 C6 -0.2(16) . . . . ?
C3 C4 C5 C7 -178.9(9) . . . . ?
C4 C3 C29 C30 120.6(11) . . . . ?
C4 C3 C29 C31 2.2(16) . . . . ?
C4 C3 C29 C32 -125.2(12) . . . . ?
C4 C5 C6 O1 178.7(9) . . . . ?
C4 C5 C6 C1 -0.2(14) . . . . ?
C4 C5 C7 C8 91.3(12) . . . . ?
C5 C7 C8 C9 -86.9(11) . . . . ?
C5 C7 C8 C13 90.4(12) . . . . ?
C6 C1 C2 C3 -1.3(11) . . . . ?
C6 C1 C28 C26 83.2(9) . . . . ?
C6 C1 C28 C72 -48.9(10) . . . . ?
C6 C5 C7 C8 -87.5(10) . . . . ?
C7 C5 C6 O1 -2.5(13) . . . . ?
C7 C5 C6 C1 178.5(8) . . . . ?
C7 C8 C9 C10 178.1(9) . . . . ?
C7 C8 C13 O2 1.9(16) . . . . ?
C7 C8 C13 C12 -176.1(9) . . . . ?
C8 C9 C10 C11 -0.5(16) . . . . ?
C8 C9 C10 C33 178.6(14) . . . . ?
C9 C8 C13 O2 179.1(9) . . . . ?
C9 C8 C13 C12 1.0(17) . . . . ?
C9 C10 C11 C12 -1.5(18) . . . . ?
C9 C10 C33 C34 3(3) . . . . ?
C9 C10 C33 C35 -120.4(17) . . . . ?
C9 C10 C33 C36 116.5(17) . . . . ?
C10 C11 C12 C13 3.2(17) . . . . ?
C10 C11 C12 C14 -174.7(10) . . . . ?
C11 C10 C33 C34 -178.4(16) . . . . ?
C11 C10 C33 C35 59(2) . . . . ?
C11 C10 C33 C36 -64(2) . . . . ?
C11 C12 C13 O2 179.0(10) . . . . ?
C11 C12 C13 C8 -2.9(16) . . . . ?
C11 C12 C14 C15 82.8(12) . . . . ?
C12 C14 C15 C16 -85.7(11) . . . . ?
C12 C14 C15 C20 90.7(11) . . . . ?
C13 C8 C9 C10 0.7(17) . . . . ?
C13 C12 C14 C15 -95.1(11) . . . . ?
C14 C12 C13 O2 -3.0(16) . . . . ?
C14 C12 C13 C8 175.0(10) . . . . ?
C14 C15 C16 C17 178.4(10) . . . . ?
C14 C15 C20 O3 5.7(15) . . . . ?
C14 C15 C20 C19 -177.9(10) . . . . ?
C15 C16 C17 C18 -0.7(17) . . . . ?
C15 C16 C17 C37 178.9(11) . . . . ?
C16 C15 C20 O3 -177.8(9) . . . . ?
C16 C15 C20 C19 -1.4(16) . . . . ?
C16 C17 C18 C19 -1.1(15) . . . . ?
C16 C17 C37 C38 -9.8(17) . . . . ?
C16 C17 C37 C39 -124.6(16) . . . . ?
C16 C17 C37 C40 110.3(17) . . . . ?
C17 C18 C19 C20 1.6(16) . . . . ?
C17 C18 C19 C21 -177.7(9) . . . . ?
C18 C17 C37 C38 169.8(11) . . . . ?
C18 C17 C37 C39 55.1(15) . . . . ?
C18 C17 C37 C40 -70.0(17) . . . . ?
C18 C19 C20 O3 175.8(9) . . . . ?
C18 C19 C20 C15 -0.4(17) . . . . ?
C18 C19 C21 C22 91.2(12) . . . . ?
C19 C21 C22 C23 -83.4(12) . . . . ?
C19 C21 C22 C27 92.0(10) . . . . ?
C20 C15 C16 C17 2.0(17) . . . . ?
C20 C19 C21 C22 -88.2(11) . . . . ?
C21 C19 C20 O3 -4.9(16) . . . . ?
C21 C19 C20 C15 178.9(9) . . . . ?
C21 C22 C23 C24 177.4(8) . . . . ?
C21 C22 C27 O4 3.1(12) . . . . ?
C21 C22 C27 C26 -178.3(7) . . . . ?
C22 C23 C24 C25 0.5(13) . . . . ?
C22 C23 C24 C41 179.4(10) . . . . ?
C23 C22 C27 O4 178.5(8) . . . . ?
C23 C22 C27 C26 -2.9(12) . . . . ?
C23 C24 C25 C26 -2.1(12) . . . . ?
C23 C24 C41 C42 46.0(14) . . . . ?
C23 C24 C41 C43 -62.0(12) . . . . ?
C23 C24 C41 C44 178.5(11) . . . . ?
C24 C25 C26 C27 1.2(10) . . . . ?
C24 C25 C26 C28 -176.3(7) . . . . ?
C25 C24 C41 C42 -135.2(10) . . . . ?
C25 C24 C41 C43 116.8(10) . . . . ?
C25 C24 C41 C44 -2.7(15) . . . . ?
C25 C26 C27 O4 180.0(6) . . . . ?
C25 C26 C27 C22 1.4(10) . . . . ?
C25 C26 C28 C1 89.4(7) . . . . ?
C25 C26 C28 C72 -140.6(6) . . . . ?
C26 C28 C72 C45 56.3(8) . . . . ?
C26 C28 C72 C70 179.4(6) . . . . ?
C27 C22 C23 C24 2.0(14) . . . . ?
C27 C26 C28 C1 -87.9(8) . . . . ?
C27 C26 C28 C72 42.1(10) . . . . ?
C28 C1 C2 C3 174.5(8) . . . . ?
C28 C1 C6 O1 6.6(12) . . . . ?
C28 C1 C6 C5 -174.4(8) . . . . ?
C28 C26 C27 O4 -2.8(11) . . . . ?
C28 C26 C27 C22 178.6(7) . . . . ?
C29 C3 C4 C5 179.5(10) . . . . ?
C33 C10 C11 C12 179.4(14) . . . . ?
C37 C17 C18 C19 179.2(10) . . . . ?
C41 C24 C25 C26 179.0(8) . . . . ?
C45 C46 C47 C48 1.5(10) . . . . ?
C45 C46 C47 C73 -178.9(7) . . . . ?
C46 C45 C50 O5 179.9(5) . . . . ?
C46 C45 C50 C49 -0.5(9) . . . . ?
C46 C45 C72 C28 45.1(8) . . . . ?
C46 C45 C72 C70 -80.3(7) . . . . ?
C46 C47 C48 C49 -1.8(11) . . . . ?
C46 C47 C73 C74 -64.5(9) . . . . ?
C46 C47 C73 C75 174.7(8) . . . . ?
C46 C47 C73 C76 56.2(9) . . . . ?
C47 C48 C49 C50 0.9(11) . . . . ?
C47 C48 C49 C51 -176.8(7) . . . . ?
C48 C47 C73 C74 115.1(9) . . . . ?
C48 C47 C73 C75 -5.7(12) . . . . ?
C48 C47 C73 C76 -124.3(8) . . . . ?
C48 C49 C50 O5 179.9(6) . . . . ?
C48 C49 C50 C45 0.2(9) . . . . ?
C48 C49 C51 C52 85.0(8) . . . . ?
C49 C51 C52 C53 -88.2(8) . . . . ?
C49 C51 C52 C57 88.0(8) . . . . ?
C50 C45 C46 C47 -0.4(9) . . . . ?
C50 C45 C72 C28 -139.6(6) . . . . ?
C50 C45 C72 C70 95.0(6) . . . . ?
C50 C49 C51 C52 -92.6(8) . . . . ?
C51 C49 C50 O5 -2.4(9) . . . . ?
C51 C49 C50 C45 177.9(6) . . . . ?
C51 C52 C53 C54 174.9(8) . . . . ?
C51 C52 C57 O6 4.0(9) . . . . ?
C51 C52 C57 C56 -174.4(6) . . . . ?
C52 C53 C54 C55 1.1(15) . . . . ?
C52 C53 C54 C81 170.1(14) . . . . ?
C52 C53 C54 C77 -171.1(14) . . . . ?
C53 C52 C57 O6 -179.7(6) . . . . ?
C53 C52 C57 C56 2.0(9) . . . . ?
C53 C54 C55 C56 -1.3(15) . . . . ?
C53 C54 C81 C82 141.4(19) . . . . ?
C53 C54 C81 C83 30(3) . . . . ?
C53 C54 C81 C84 -102(2) . . . . ?
C53 C54 C77 C78 53(3) . . . . ?
C53 C54 C77 C79 -60(2) . . . . ?
C53 C54 C77 C80 -179(2) . . . . ?
C54 C55 C56 C57 1.9(12) . . . . ?
C54 C55 C56 C58 -175.8(8) . . . . ?
C55 C54 C81 C82 -51(3) . . . . ?
C55 C54 C81 C83 -162(2) . . . . ?
C55 C54 C81 C84 66(3) . . . . ?
C55 C54 C77 C78 -119(2) . . . . ?
C55 C54 C77 C79 128.2(19) . . . . ?
C55 C54 C77 C80 9(3) . . . . ?
C55 C56 C57 O6 179.5(6) . . . . ?
C55 C56 C57 C52 -2.2(9) . . . . ?
C55 C56 C58 C59 86.2(8) . . . . ?
C56 C58 C59 C60 -84.4(8) . . . . ?
C56 C58 C59 C64 91.1(7) . . . . ?
C57 C52 C53 C54 -1.4(12) . . . . ?
C57 C56 C58 C59 -91.4(7) . . . . ?
C58 C56 C57 O6 -2.8(8) . . . . ?
C58 C56 C57 C52 175.5(5) . . . . ?
C58 C59 C60 C61 174.9(7) . . . . ?
C58 C59 C64 O7 3.7(9) . . . . ?
C58 C59 C64 C63 -175.2(6) . . . . ?
C59 C60 C61 C62 0.4(12) . . . . ?
C59 C60 C61 C85 178.9(7) . . . . ?
C60 C59 C64 O7 179.3(6) . . . . ?
C60 C59 C64 C63 0.4(9) . . . . ?
C60 C61 C62 C63 -0.1(11) . . . . ?
C60 C61 C85 C86 43.6(12) . . . . ?
C60 C61 C85 C87 -76.4(11) . . . . ?
C60 C61 C85 C88 165.0(9) . . . . ?
C61 C62 C63 C64 -0.1(10) . . . . ?
C61 C62 C63 C65 -178.8(7) . . . . ?
C62 C61 C85 C86 -138.0(9) . . . . ?
C62 C61 C85 C87 102.0(10) . . . . ?
C62 C61 C85 C88 -16.6(13) . . . . ?
C62 C63 C64 O7 -178.9(5) . . . . ?
C62 C63 C64 C59 0.0(9) . . . . ?
C62 C63 C65 C66 87.0(7) . . . . ?
C63 C65 C66 C67 -87.8(7) . . . . ?
C63 C65 C66 C71 91.2(7) . . . . ?
C64 C59 C60 C61 -0.6(11) . . . . ?
C64 C63 C65 C66 -91.6(7) . . . . ?
C65 C63 C64 O7 -0.2(8) . . . . ?
C65 C63 C64 C59 178.7(5) . . . . ?
C65 C66 C67 C68 177.3(6) . . . . ?
C65 C66 C71 O8 2.5(9) . . . . ?
C65 C66 C71 C70 -176.9(5) . . . . ?
C66 C67 C68 C69 0.3(10) . . . . ?
C66 C67 C68 C89 179.8(8) . . . . ?
C67 C66 C71 O8 -178.4(5) . . . . ?
C67 C66 C71 C70 2.1(9) . . . . ?
C67 C68 C69 C70 0.9(10) . . . . ?
C67 C68 C89 C90 34.1(14) . . . . ?
C67 C68 C89 C91 -79.0(11) . . . . ?
C67 C68 C89 C92 163.7(9) . . . . ?
C68 C69 C70 C71 -0.5(9) . . . . ?
C68 C69 C70 C72 -177.1(6) . . . . ?
C69 C68 C89 C90 -146.4(9) . . . . ?
C69 C68 C89 C91 100.5(10) . . . . ?
C69 C68 C89 C92 -16.9(14) . . . . ?
C69 C70 C71 O8 179.6(5) . . . . ?
C69 C70 C71 C66 -1.0(8) . . . . ?
C69 C70 C72 C28 -41.9(8) . . . . ?
C69 C70 C72 C45 82.2(7) . . . . ?
C71 C66 C67 C68 -1.8(10) . . . . ?
C71 C70 C72 C28 141.6(6) . . . . ?
C71 C70 C72 C45 -94.4(6) . . . . ?
C72 C45 C46 C47 174.8(6) . . . . ?
C72 C45 C50 O5 4.5(8) . . . . ?
C72 C45 C50 C49 -175.9(5) . . . . ?
C72 C70 C71 O8 -3.7(8) . . . . ?
C72 C70 C71 C66 175.7(5) . . . . ?
C73 C47 C48 C49 178.7(7) . . . . ?
C85 C61 C62 C63 -178.5(8) . . . . ?
C89 C68 C69 C70 -178.6(8) . . . . ?
C99 N5 C98 O12 3.4(17) . . . . ?
C100 N5 C98 O12 174.2(11) . . . . ?
C103 N6 C102 O11 1.5(18) . . . . ?
C104 N6 C102 O11 176.6(12) . . . . ?
C81 C54 C55 C56 -169.0(16) . . . . ?
C77 C54 C55 C56 170.9(14) . . . . ?

loop_
_smtbx_masks_void_nr
_smtbx_masks_void_average_x
_smtbx_masks_void_average_y
_smtbx_masks_void_average_z
_smtbx_masks_void_volume
_smtbx_masks_void_count_electrons
_smtbx_masks_void_content
1 0.000 0.000 0.000 1153.0 184.5 ?
2 0.500 0.500 0.500 1153.0 184.5 ?
